data_4079751
loop_
_publ_author_name
'Kashiwame, Yohei'
'Kuwata, Shigeki'
'Ikariya, Takao'

_publ_section_title
;
 Catalytic Intramolecular Hydroamination with a Bifunctional Iridium
 Pyrazolato Complex: Substrate Scope and Mechanistic Elucidation
;
_journal_issue 23
_journal_name_full Organometallics
_journal_page_first 8444
_journal_paper_doi 10.1021/om301063n
_journal_volume 31
_journal_year 2012
_chemical_formula_moiety 'C32 H34 Ir N3 O2 S '
_chemical_formula_sum 'C32 H34 Ir N3 O2 S'
_chemical_formula_weight 716.92
_space_group_IT_number 14
_symmetry_cell_setting monoclinic
_symmetry_Int_Tables_number 14
_symmetry_space_group_name_Hall '-P 2yn'
_symmetry_space_group_name_H-M 'P 1 21/n 1'
_cell_angle_alpha 90.0000
_cell_angle_beta 109.959(2)
_cell_angle_gamma 90.0000
_cell_formula_units_Z 8
_cell_length_a 22.6347(19)
_cell_length_b 10.1885(5)
_cell_length_c 26.0061(16)
_cell_measurement_reflns_used 16890
_cell_measurement_temperature 93.1
_cell_measurement_theta_max 27.5
_cell_measurement_theta_min 3.1
_cell_volume 5637.1(7)
_computing_cell_refinement CrystalClear
_computing_data_collection CrystalClear
_computing_data_reduction CrystalStructure
_computing_publication_material 'CrystalStructure 3.8'
_computing_structure_refinement CRYSTALS
_computing_structure_solution SIR92
_diffrn_ambient_temperature 93.1
_diffrn_detector_area_resol_mean 7.31
_diffrn_measured_fraction_theta_full 0.991
_diffrn_measured_fraction_theta_max 0.992
_diffrn_measurement_device_type 'Rigaku Saturn'
_diffrn_measurement_method \w
_diffrn_radiation_type 'Mo K\a'
_diffrn_radiation_wavelength 0.71070
_diffrn_reflns_av_R_equivalents 0.064
_diffrn_reflns_limit_h_max 28
_diffrn_reflns_limit_h_min -29
_diffrn_reflns_limit_k_max 13
_diffrn_reflns_limit_k_min -12
_diffrn_reflns_limit_l_max 33
_diffrn_reflns_limit_l_min -33
_diffrn_reflns_number 43699
_diffrn_reflns_theta_full 27.50
_diffrn_reflns_theta_max 27.49
_exptl_absorpt_coefficient_mu 4.859
_exptl_absorpt_correction_T_max 0.233
_exptl_absorpt_correction_T_min 0.173
_exptl_absorpt_correction_type multi-scan
_exptl_absorpt_process_details 'Jacobson, R. (1998) Private communication'
_exptl_crystal_colour orange
_exptl_crystal_density_diffrn 1.689
_exptl_crystal_density_method 'not measured'
_exptl_crystal_description block
_exptl_crystal_F_000 2848.00
_exptl_crystal_size_max 0.40
_exptl_crystal_size_mid 0.30
_exptl_crystal_size_min 0.30
_refine_diff_density_max 1.71
_refine_diff_density_min -1.40
_refine_ls_extinction_method none
_refine_ls_goodness_of_fit_ref 1.012
_refine_ls_hydrogen_treatment refall
_refine_ls_number_parameters 771
_refine_ls_number_reflns 12840
_refine_ls_R_factor_gt 0.0346
_refine_ls_shift/su_max 0.0000
_refine_ls_structure_factor_coef Fsqd
_refine_ls_weighting_details 'w = 1/[0.0001Fo^2^ + 0.6200\s(Fo^2^)]/(4Fo^2^)'
_refine_ls_weighting_scheme calc
_refine_ls_wR_factor_ref 0.0836
_reflns_number_gt 8972
_reflns_number_total 12840
_reflns_threshold_expression F^2^>2.0\s(F^2^)
_cod_data_source_file om301063n_si_002.cif
_cod_data_source_block '__[Cp*Ir(NHTs)(C6H4PzHPh)](10)'
_cod_original_cell_volume 5637.1(6)
_cod_original_formula_sum 'C32 H34 Ir N3 O2 S '
_cod_database_code 4079751

loop_
_symmetry_equiv_pos_site_id
_symmetry_equiv_pos_as_xyz
1 +X,+Y,+Z
2 1/2-X,1/2+Y,1/2-Z
3 -X,-Y,-Z
4 1/2+X,1/2-Y,1/2+Z

loop_
_atom_site_label
_atom_site_type_symbol
_atom_site_fract_x
_atom_site_fract_y
_atom_site_fract_z
_atom_site_U_iso_or_equiv
_atom_site_adp_type
_atom_site_occupancy
_atom_site_symmetry_multiplicity
_atom_site_calc_flag
_atom_site_refinement_flags
Ir(1) Ir 0.174990(10) 0.86914(2) 0.341020(10) 0.01382(5) Uani 1.00 1 d .
Ir(2) Ir 0.118320(10) 0.72940(2) 0.647630(10) 0.01340(5) Uani 1.00 1 d .
S(1) S 0.24875(6) 0.85794(13) 0.24976(6) 0.0144(3) Uani 1.00 1 d .
S(2) S 0.25617(6) 0.72292(13) 0.74982(6) 0.0134(3) Uani 1.00 1 d .
O(1) O 0.22794(16) 0.9912(3) 0.23624(17) 0.0201(10) Uani 1.00 1 d .
O(2) O 0.25068(16) 0.7747(3) 0.20511(16) 0.0184(9) Uani 1.00 1 d .
O(3) O 0.24410(16) 0.8561(3) 0.76238(17) 0.0191(10) Uani 1.00 1 d .
O(4) O 0.29131(15) 0.6396(3) 0.79590(15) 0.0171(9) Uani 1.00 1 d .
N(1) N 0.29095(18) 1.0677(4) 0.37870(19) 0.0138(11) Uani 1.00 1 d .
N(2) N 0.26382(18) 0.9491(4) 0.38012(19) 0.0138(11) Uani 1.00 1 d .
N(3) N 0.20800(19) 0.7891(4) 0.28040(19) 0.0171(12) Uani 1.00 1 d .
N(4) N 0.20678(18) 0.9391(4) 0.62083(19) 0.0144(11) Uani 1.00 1 d .
N(5) N 0.18050(19) 0.8180(4) 0.61580(19) 0.0135(11) Uani 1.00 1 d .
N(6) N 0.19245(19) 0.6520(4) 0.71543(19) 0.0166(12) Uani 1.00 1 d .
C(1) C 0.1180(2) 0.9884(5) 0.3753(2) 0.0182(14) Uani 1.00 1 d .
C(2) C 0.0962(2) 0.8553(5) 0.3704(2) 0.0204(15) Uani 1.00 1 d .
C(3) C 0.0771(2) 0.8208(5) 0.3134(2) 0.0196(14) Uani 1.00 1 d .
C(4) C 0.0815(2) 0.9377(6) 0.2830(2) 0.0215(15) Uani 1.00 1 d .
C(5) C 0.1065(2) 1.0407(5) 0.3207(2) 0.0199(15) Uani 1.00 1 d .
C(6) C 0.1407(2) 1.0716(6) 0.4261(2) 0.0287(17) Uani 1.00 1 d .
C(7) C 0.0951(2) 0.7700(6) 0.4171(2) 0.0301(18) Uani 1.00 1 d .
C(8) C 0.0450(2) 0.6944(6) 0.2891(3) 0.0329(19) Uani 1.00 1 d .
C(9) C 0.0644(2) 0.9414(7) 0.2224(2) 0.0300(18) Uani 1.00 1 d .
C(10) C 0.1160(2) 1.1805(6) 0.3077(2) 0.0303(18) Uani 1.00 1 d .
C(11) C 0.2234(2) 0.7147(5) 0.3862(2) 0.0166(14) Uani 1.00 1 d .
C(12) C 0.2049(2) 0.5839(5) 0.3834(2) 0.0198(14) Uani 1.00 1 d .
C(13) C 0.2437(2) 0.4860(5) 0.4151(2) 0.0255(16) Uani 1.00 1 d .
C(14) C 0.3023(2) 0.5185(5) 0.4518(2) 0.0246(16) Uani 1.00 1 d .
C(15) C 0.3231(2) 0.6469(5) 0.4551(2) 0.0213(15) Uani 1.00 1 d .
C(16) C 0.2850(2) 0.7432(5) 0.4228(2) 0.0183(14) Uani 1.00 1 d .
C(17) C 0.3051(2) 0.8756(5) 0.4181(2) 0.0146(13) Uani 1.00 1 d .
C(18) C 0.3609(2) 0.9490(5) 0.4421(2) 0.0173(14) Uani 1.00 1 d .
C(19) C 0.3514(2) 1.0684(5) 0.4161(2) 0.0149(13) Uani 1.00 1 d .
C(20) C 0.3935(2) 1.1821(5) 0.4249(2) 0.0169(14) Uani 1.00 1 d .
C(21) C 0.4510(2) 1.1779(6) 0.4684(2) 0.0256(16) Uani 1.00 1 d .
C(22) C 0.4907(2) 1.2859(6) 0.4789(2) 0.0291(17) Uani 1.00 1 d .
C(23) C 0.4752(2) 1.3968(6) 0.4460(2) 0.0241(16) Uani 1.00 1 d .
C(24) C 0.4191(2) 1.4006(6) 0.4042(2) 0.0293(17) Uani 1.00 1 d .
C(25) C 0.3783(2) 1.2936(5) 0.3932(2) 0.0259(16) Uani 1.00 1 d .
C(26) C 0.3294(2) 0.8650(5) 0.2933(2) 0.0131(12) Uani 1.00 1 d .
C(27) C 0.3639(2) 0.9792(5) 0.2947(2) 0.0233(15) Uani 1.00 1 d .
C(28) C 0.4274(2) 0.9809(6) 0.3251(2) 0.0261(16) Uani 1.00 1 d .
C(29) C 0.4574(2) 0.8705(5) 0.3542(2) 0.0200(14) Uani 1.00 1 d .
C(30) C 0.4217(2) 0.7600(5) 0.3529(2) 0.0209(15) Uani 1.00 1 d .
C(31) C 0.3579(2) 0.7552(5) 0.3222(2) 0.0167(14) Uani 1.00 1 d .
C(32) C 0.5269(2) 0.8744(7) 0.3864(3) 0.039(2) Uani 1.00 1 d .
C(33) C 0.0273(2) 0.7958(6) 0.5956(2) 0.0262(17) Uani 1.00 1 d .
C(34) C 0.0520(2) 0.8985(6) 0.6351(3) 0.0297(18) Uani 1.00 1 d .
C(35) C 0.0624(2) 0.8503(6) 0.6880(2) 0.0272(17) Uani 1.00 1 d .
C(36) C 0.0443(2) 0.7115(6) 0.6829(2) 0.0250(17) Uani 1.00 1 d .
C(37) C 0.0193(2) 0.6822(6) 0.6260(2) 0.0225(15) Uani 1.00 1 d .
C(38) C 0.0052(2) 0.8043(8) 0.5348(2) 0.045(2) Uani 1.00 1 d .
C(39) C 0.0640(2) 1.0346(6) 0.6192(3) 0.052(2) Uani 1.00 1 d .
C(40) C 0.0868(2) 0.9288(8) 0.7394(3) 0.049(2) Uani 1.00 1 d .
C(41) C 0.0473(2) 0.6267(7) 0.7299(3) 0.040(2) Uani 1.00 1 d .
C(42) C -0.0124(2) 0.5551(7) 0.6028(3) 0.046(2) Uani 1.00 1 d .
C(43) C 0.1393(2) 0.5808(5) 0.6032(2) 0.0153(13) Uani 1.00 1 d .
C(44) C 0.1261(2) 0.4473(5) 0.6033(2) 0.0251(16) Uani 1.00 1 d .
C(45) C 0.1414(2) 0.3590(5) 0.5692(2) 0.0268(16) Uani 1.00 1 d .
C(46) C 0.1707(2) 0.4011(5) 0.5334(2) 0.0241(16) Uani 1.00 1 d .
C(47) C 0.1863(2) 0.5317(5) 0.5328(2) 0.0214(15) Uani 1.00 1 d .
C(48) C 0.1726(2) 0.6191(5) 0.5680(2) 0.0177(14) Uani 1.00 1 d .
C(49) C 0.1939(2) 0.7560(5) 0.5756(2) 0.0162(13) Uani 1.00 1 d .
C(50) C 0.2295(2) 0.8381(5) 0.5546(2) 0.0164(14) Uani 1.00 1 d .
C(51) C 0.2371(2) 0.9537(5) 0.5838(2) 0.0136(13) Uani 1.00 1 d .
C(52) C 0.2719(2) 1.0735(5) 0.5804(2) 0.0144(13) Uani 1.00 1 d .
C(53) C 0.2896(2) 1.0940(5) 0.5350(2) 0.0175(14) Uani 1.00 1 d .
C(54) C 0.3204(2) 1.2088(5) 0.5298(2) 0.0208(15) Uani 1.00 1 d .
C(55) C 0.3346(2) 1.3033(5) 0.5703(2) 0.0226(16) Uani 1.00 1 d .
C(56) C 0.3177(2) 1.2829(6) 0.6158(2) 0.0278(17) Uani 1.00 1 d .
C(57) C 0.2868(2) 1.1693(5) 0.6215(2) 0.0236(16) Uani 1.00 1 d .
C(58) C 0.3057(2) 0.7332(5) 0.7090(2) 0.0136(13) Uani 1.00 1 d .
C(59) C 0.3425(2) 0.8447(5) 0.7115(2) 0.0184(14) Uani 1.00 1 d .
C(60) C 0.3804(2) 0.8499(5) 0.6795(2) 0.0213(15) Uani 1.00 1 d .
C(61) C 0.3826(2) 0.7470(5) 0.6457(2) 0.0161(14) Uani 1.00 1 d .
C(62) C 0.3463(2) 0.6368(5) 0.6444(2) 0.0198(14) Uani 1.00 1 d .
C(63) C 0.3078(2) 0.6291(5) 0.6755(2) 0.0190(14) Uani 1.00 1 d .
C(64) C 0.4208(2) 0.7566(6) 0.6081(2) 0.0289(18) Uani 1.00 1 d .
H(1) H 0.2714 1.1388 0.3556 0.015 Uiso 1.00 1 c R
H(2) H 0.1967 0.7004 0.2705 0.020 Uiso 1.00 1 c R
H(3) H 0.1413 1.0206 0.4569 0.034 Uiso 1.00 1 c R
H(4) H 0.1133 1.1443 0.4223 0.034 Uiso 1.00 1 c R
H(5) H 0.1820 1.1024 0.4312 0.034 Uiso 1.00 1 c R
H(6) H 0.0789 0.6860 0.4036 0.039 Uiso 1.00 1 c R
H(7) H 0.0692 0.8091 0.4349 0.039 Uiso 1.00 1 c R
H(8) H 0.1366 0.7608 0.4424 0.039 Uiso 1.00 1 c R
H(9) H 0.0343 0.6969 0.2505 0.038 Uiso 1.00 1 c R
H(10) H 0.0080 0.6838 0.2981 0.039 Uiso 1.00 1 c R
H(11) H 0.0726 0.6228 0.3035 0.039 Uiso 1.00 1 c R
H(12) H 0.0757 1.0242 0.2117 0.035 Uiso 1.00 1 c R
H(13) H 0.0204 0.9283 0.2056 0.035 Uiso 1.00 1 c R
H(14) H 0.0863 0.8739 0.2111 0.035 Uiso 1.00 1 c R
H(15) H 0.1297 1.2304 0.3405 0.037 Uiso 1.00 1 c R
H(16) H 0.0774 1.2153 0.2838 0.037 Uiso 1.00 1 c R
H(17) H 0.1468 1.1846 0.2905 0.037 Uiso 1.00 1 c R
H(18) H 0.1645 0.5603 0.3589 0.023 Uiso 1.00 1 c R
H(19) H 0.2299 0.3974 0.4114 0.032 Uiso 1.00 1 c R
H(20) H 0.3280 0.4530 0.4747 0.029 Uiso 1.00 1 c R
H(21) H 0.3637 0.6691 0.4797 0.026 Uiso 1.00 1 c R
H(22) H 0.3977 0.9212 0.4707 0.021 Uiso 1.00 1 c R
H(23) H 0.4627 1.1016 0.4906 0.028 Uiso 1.00 1 c R
H(24) H 0.5291 1.2839 0.5090 0.034 Uiso 1.00 1 c R
H(25) H 0.5034 1.4690 0.4525 0.031 Uiso 1.00 1 c R
H(26) H 0.4076 1.4772 0.3822 0.034 Uiso 1.00 1 c R
H(27) H 0.3396 1.2977 0.3635 0.028 Uiso 1.00 1 c R
H(28) H 0.3440 1.0550 0.2751 0.025 Uiso 1.00 1 c R
H(29) H 0.4510 1.0586 0.3261 0.029 Uiso 1.00 1 c R
H(30) H 0.4412 0.6852 0.3735 0.023 Uiso 1.00 1 c R
H(31) H 0.3343 0.6775 0.3212 0.019 Uiso 1.00 1 c R
H(32) H 0.5497 0.8469 0.3637 0.042 Uiso 1.00 1 c R
H(33) H 0.5359 0.8174 0.4170 0.042 Uiso 1.00 1 c R
H(34) H 0.5388 0.9615 0.3987 0.042 Uiso 1.00 1 c R
H(35) H 0.2045 1.0041 0.6463 0.017 Uiso 1.00 1 c R
H(36) H 0.1868 0.5653 0.7264 0.020 Uiso 1.00 1 c R
H(37) H 0.0151 0.8884 0.5242 0.054 Uiso 1.00 1 c R
H(38) H -0.0390 0.7914 0.5206 0.054 Uiso 1.00 1 c R
H(39) H 0.0254 0.7386 0.5208 0.054 Uiso 1.00 1 c R
H(40) H 0.0841 1.0848 0.6512 0.058 Uiso 1.00 1 c R
H(41) H 0.0253 1.0747 0.5987 0.058 Uiso 1.00 1 c R
H(42) H 0.0904 1.0306 0.5976 0.058 Uiso 1.00 1 c R
H(43) H 0.0884 0.8753 0.7697 0.057 Uiso 1.00 1 c R
H(44) H 0.0597 1.0014 0.7374 0.057 Uiso 1.00 1 c R
H(45) H 0.1278 0.9599 0.7437 0.057 Uiso 1.00 1 c R
H(46) H 0.0309 0.5425 0.7170 0.051 Uiso 1.00 1 c R
H(47) H 0.0232 0.6649 0.7496 0.051 Uiso 1.00 1 c R
H(48) H 0.0898 0.6184 0.7534 0.051 Uiso 1.00 1 c R
H(49) H -0.0262 0.5586 0.5640 0.055 Uiso 1.00 1 c R
H(50) H -0.0476 0.5417 0.6143 0.056 Uiso 1.00 1 c R
H(51) H 0.0164 0.4847 0.6154 0.056 Uiso 1.00 1 c R
H(52) H 0.1059 0.4157 0.6274 0.030 Uiso 1.00 1 c R
H(53) H 0.1316 0.2687 0.5705 0.029 Uiso 1.00 1 c R
H(54) H 0.1800 0.3405 0.5094 0.028 Uiso 1.00 1 c R
H(55) H 0.2064 0.5617 0.5084 0.026 Uiso 1.00 1 c R
H(56) H 0.2452 0.8185 0.5260 0.020 Uiso 1.00 1 c R
H(57) H 0.2806 1.0291 0.5071 0.021 Uiso 1.00 1 c R
H(58) H 0.3317 1.2222 0.4983 0.026 Uiso 1.00 1 c R
H(59) H 0.3558 1.3815 0.5668 0.027 Uiso 1.00 1 c R
H(60) H 0.3273 1.3478 0.6437 0.035 Uiso 1.00 1 c R
H(61) H 0.2758 1.1564 0.6533 0.031 Uiso 1.00 1 c R
H(62) H 0.3415 0.9160 0.7348 0.023 Uiso 1.00 1 c R
H(63) H 0.4054 0.9256 0.6809 0.026 Uiso 1.00 1 c R
H(64) H 0.3481 0.5650 0.6217 0.025 Uiso 1.00 1 c R
H(65) H 0.2830 0.5530 0.6740 0.024 Uiso 1.00 1 c R
H(66) H 0.3955 0.7916 0.5739 0.037 Uiso 1.00 1 c R
H(67) H 0.4352 0.6717 0.6029 0.037 Uiso 1.00 1 c R
H(68) H 0.4559 0.8125 0.6241 0.037 Uiso 1.00 1 c R

loop_
_atom_site_aniso_label
_atom_site_aniso_U_11
_atom_site_aniso_U_22
_atom_site_aniso_U_33
_atom_site_aniso_U_12
_atom_site_aniso_U_13
_atom_site_aniso_U_23
Ir(1) 0.01150(10) 0.01505(11) 0.01423(11) -0.00257(8) 0.00352(8) -0.00083(9)
Ir(2) 0.01176(10) 0.01350(11) 0.01422(11) -0.00236(8) 0.00349(8) 0.00163(9)
S(1) 0.0128(5) 0.0149(6) 0.0142(6) 0.0015(5) 0.0030(4) -0.0009(5)
S(2) 0.0142(6) 0.0129(6) 0.0136(6) 0.0011(5) 0.0054(5) 0.0007(5)
O(1) 0.0222(19) 0.015(2) 0.024(2) 0.0076(15) 0.0088(17) 0.0037(17)
O(2) 0.0166(18) 0.022(2) 0.014(2) 0.0021(16) 0.0014(15) -0.0034(17)
O(3) 0.0147(18) 0.019(2) 0.026(2) 0.0008(15) 0.0104(16) -0.0017(17)
O(4) 0.0155(17) 0.020(2) 0.014(2) 0.0032(15) 0.0025(15) 0.0036(17)
N(1) 0.011(2) 0.010(2) 0.015(2) -0.0020(17) -0.0026(17) -0.0022(18)
N(2) 0.012(2) 0.014(2) 0.014(2) -0.0014(17) 0.0021(17) 0.0004(18)
N(3) 0.017(2) 0.015(2) 0.018(2) -0.0047(18) 0.0043(19) -0.0049(19)
N(4) 0.016(2) 0.012(2) 0.013(2) -0.0024(17) 0.0033(18) 0.0023(18)
N(5) 0.014(2) 0.011(2) 0.015(2) -0.0053(17) 0.0047(18) -0.0018(18)
N(6) 0.014(2) 0.016(2) 0.020(2) -0.0051(18) 0.0049(18) 0.003(2)
C(1) 0.011(2) 0.023(3) 0.020(3) 0.004(2) 0.005(2) -0.002(2)
C(2) 0.013(2) 0.028(3) 0.022(3) 0.003(2) 0.009(2) 0.002(2)
C(3) 0.013(2) 0.025(3) 0.019(3) -0.008(2) 0.004(2) -0.002(2)
C(4) 0.010(2) 0.036(3) 0.017(3) 0.001(2) 0.002(2) 0.004(2)
C(5) 0.013(2) 0.025(3) 0.022(3) 0.004(2) 0.005(2) 0.006(2)
C(6) 0.027(3) 0.033(3) 0.026(3) 0.004(2) 0.009(2) -0.004(2)
C(7) 0.028(3) 0.030(3) 0.039(4) -0.000(2) 0.020(2) 0.006(3)
C(8) 0.021(3) 0.038(4) 0.037(4) -0.010(2) 0.006(2) -0.008(3)
C(9) 0.021(2) 0.042(4) 0.025(3) -0.004(2) 0.005(2) -0.000(3)
C(10) 0.025(3) 0.029(3) 0.039(4) 0.001(2) 0.013(2) 0.008(3)
C(11) 0.017(2) 0.019(2) 0.015(2) -0.006(2) 0.006(2) 0.001(2)
C(12) 0.016(2) 0.022(3) 0.018(3) -0.008(2) 0.002(2) -0.000(2)
C(13) 0.032(3) 0.014(2) 0.033(3) -0.003(2) 0.015(2) 0.007(2)
C(14) 0.026(3) 0.019(3) 0.027(3) 0.005(2) 0.008(2) 0.007(2)
C(15) 0.022(2) 0.023(3) 0.019(3) -0.003(2) 0.007(2) 0.004(2)
C(16) 0.027(2) 0.013(2) 0.017(3) -0.000(2) 0.010(2) 0.001(2)
C(17) 0.015(2) 0.012(2) 0.016(2) -0.001(2) 0.005(2) -0.002(2)
C(18) 0.021(2) 0.020(3) 0.012(2) -0.001(2) 0.007(2) 0.002(2)
C(19) 0.011(2) 0.020(2) 0.012(2) -0.005(2) 0.002(2) -0.003(2)
C(20) 0.019(2) 0.016(2) 0.018(3) -0.003(2) 0.008(2) -0.004(2)
C(21) 0.012(2) 0.026(3) 0.032(3) 0.001(2) -0.001(2) -0.003(2)
C(22) 0.014(2) 0.032(3) 0.038(4) -0.006(2) 0.005(2) -0.015(3)
C(23) 0.021(2) 0.026(3) 0.031(3) -0.010(2) 0.016(2) -0.012(2)
C(24) 0.041(3) 0.027(3) 0.017(3) -0.009(2) 0.005(2) 0.004(2)
C(25) 0.026(3) 0.020(3) 0.025(3) -0.011(2) 0.000(2) 0.002(2)
C(26) 0.013(2) 0.013(2) 0.012(2) 0.001(2) 0.002(2) -0.001(2)
C(27) 0.023(2) 0.018(3) 0.022(3) -0.000(2) -0.001(2) 0.007(2)
C(28) 0.020(2) 0.024(3) 0.029(3) -0.009(2) 0.002(2) 0.003(2)
C(29) 0.011(2) 0.024(3) 0.019(3) -0.002(2) -0.002(2) 0.002(2)
C(30) 0.019(2) 0.019(3) 0.021(3) 0.004(2) 0.001(2) 0.004(2)
C(31) 0.015(2) 0.012(2) 0.020(3) -0.002(2) 0.002(2) 0.001(2)
C(32) 0.018(3) 0.047(4) 0.041(4) -0.004(2) -0.003(2) 0.020(3)
C(33) 0.011(2) 0.036(3) 0.028(3) -0.001(2) 0.002(2) 0.014(2)
C(34) 0.016(2) 0.022(3) 0.049(4) 0.004(2) 0.009(2) 0.009(3)
C(35) 0.011(2) 0.041(4) 0.028(3) 0.006(2) 0.005(2) -0.010(3)
C(36) 0.018(2) 0.032(3) 0.029(3) 0.005(2) 0.014(2) 0.007(2)
C(37) 0.010(2) 0.025(3) 0.031(3) -0.001(2) 0.006(2) -0.000(2)
C(38) 0.024(3) 0.084(6) 0.028(4) 0.005(3) 0.010(2) 0.019(4)
C(39) 0.016(3) 0.027(3) 0.102(7) 0.005(2) 0.004(3) 0.018(4)
C(40) 0.023(3) 0.078(6) 0.042(4) 0.010(3) 0.005(3) -0.025(4)
C(41) 0.030(3) 0.056(4) 0.041(4) 0.009(3) 0.021(3) 0.024(3)
C(42) 0.022(3) 0.049(4) 0.067(6) -0.014(3) 0.016(3) -0.013(4)
C(43) 0.010(2) 0.018(2) 0.015(2) -0.004(2) -0.000(2) 0.001(2)
C(44) 0.028(3) 0.023(3) 0.025(3) -0.008(2) 0.009(2) -0.002(2)
C(45) 0.025(3) 0.013(2) 0.035(3) -0.004(2) 0.001(2) -0.004(2)
C(46) 0.028(3) 0.015(3) 0.027(3) 0.005(2) 0.007(2) -0.004(2)
C(47) 0.025(2) 0.019(3) 0.020(3) -0.000(2) 0.007(2) 0.001(2)
C(48) 0.020(2) 0.014(2) 0.016(2) -0.002(2) 0.001(2) 0.001(2)
C(49) 0.008(2) 0.020(3) 0.017(3) 0.001(2) 0.000(2) -0.001(2)
C(50) 0.013(2) 0.021(3) 0.016(2) 0.003(2) 0.005(2) 0.001(2)
C(51) 0.009(2) 0.015(2) 0.015(2) -0.001(2) 0.003(2) 0.002(2)
C(52) 0.011(2) 0.015(2) 0.016(2) 0.002(2) 0.003(2) 0.004(2)
C(53) 0.021(2) 0.014(2) 0.017(3) 0.001(2) 0.006(2) -0.003(2)
C(54) 0.024(2) 0.020(3) 0.023(3) -0.004(2) 0.012(2) 0.001(2)
C(55) 0.024(2) 0.017(3) 0.027(3) -0.001(2) 0.008(2) 0.004(2)
C(56) 0.041(3) 0.017(3) 0.030(3) -0.007(2) 0.018(3) -0.005(2)
C(57) 0.032(3) 0.020(3) 0.025(3) -0.000(2) 0.018(2) -0.004(2)
C(58) 0.011(2) 0.014(2) 0.013(2) 0.004(2) 0.001(2) 0.003(2)
C(59) 0.022(2) 0.015(2) 0.019(3) -0.007(2) 0.009(2) -0.004(2)
C(60) 0.025(2) 0.018(3) 0.022(3) -0.012(2) 0.009(2) -0.006(2)
C(61) 0.013(2) 0.023(3) 0.010(2) 0.001(2) 0.002(2) 0.003(2)
C(62) 0.023(2) 0.016(2) 0.024(3) 0.001(2) 0.012(2) -0.007(2)
C(63) 0.022(2) 0.013(2) 0.024(3) -0.003(2) 0.011(2) -0.001(2)
C(64) 0.028(3) 0.030(3) 0.035(4) -0.002(2) 0.019(2) -0.004(3)

loop_
_atom_type_symbol
_atom_type_description
_atom_type_scat_dispersion_real
_atom_type_scat_dispersion_imag
_atom_type_scat_source
C C 0.003 0.002
;
International Tables for Crystallography
(1992, Vol. C, Tables 4.2.6.8 and 6.1.1.4)
;
H H 0.000 0.000
;
International Tables for Crystallography
(1992, Vol. C, Table 6.1.1.4)
;
Ir Ir -1.444 7.990
;
International Tables for Crystallography
(1992, Vol. C, Tables 4.2.6.8 and 6.1.1.4)
;
N N 0.006 0.003
;
International Tables for Crystallography
(1992, Vol. C, Tables 4.2.6.8 and 6.1.1.4)
;
O O 0.011 0.006
;
International Tables for Crystallography
(1992, Vol. C, Tables 4.2.6.8 and 6.1.1.4)
;
S S 0.125 0.123
;
International Tables for Crystallography
(1992, Vol. C, Tables 4.2.6.8 and 6.1.1.4)
;

loop_
_geom_angle_atom_site_label_1
_geom_angle_atom_site_label_2
_geom_angle_atom_site_label_3
_geom_angle
_geom_angle_publ_flag
N(2) Ir(1) N(3) 89.26(17) yes
N(2) Ir(1) C(1) 100.95(18) yes
N(2) Ir(1) C(2) 128.7(2) yes
N(2) Ir(1) C(3) 165.7(2) yes
N(2) Ir(1) C(4) 137.38(19) yes
N(2) Ir(1) C(5) 106.28(17) yes
N(2) Ir(1) C(11) 77.42(18) yes
N(3) Ir(1) C(1) 158.10(18) yes
N(3) Ir(1) C(2) 140.84(18) yes
N(3) Ir(1) C(3) 104.4(2) yes
N(3) Ir(1) C(4) 96.34(19) yes
N(3) Ir(1) C(5) 120.5(2) yes
N(3) Ir(1) C(11) 82.9(2) yes
C(1) Ir(1) C(2) 38.5(2) yes
C(1) Ir(1) C(3) 64.8(2) yes
C(1) Ir(1) C(4) 63.1(2) yes
C(1) Ir(1) C(5) 38.1(2) yes
C(1) Ir(1) C(11) 118.1(2) yes
C(2) Ir(1) C(3) 39.0(2) yes
C(2) Ir(1) C(4) 63.8(2) yes
C(2) Ir(1) C(5) 63.6(2) yes
C(2) Ir(1) C(11) 95.2(2) yes
C(3) Ir(1) C(4) 38.5(2) yes
C(3) Ir(1) C(5) 63.5(2) yes
C(3) Ir(1) C(11) 107.8(2) yes
C(4) Ir(1) C(5) 36.5(2) yes
C(4) Ir(1) C(11) 145.2(2) yes
C(5) Ir(1) C(11) 156.0(2) yes
N(5) Ir(2) N(6) 92.39(17) yes
N(5) Ir(2) C(33) 104.3(2) yes
N(5) Ir(2) C(34) 96.9(2) yes
N(5) Ir(2) C(35) 120.8(2) yes
N(5) Ir(2) C(36) 158.9(2) yes
N(5) Ir(2) C(37) 141.0(2) yes
N(5) Ir(2) C(43) 77.1(2) yes
N(6) Ir(2) C(33) 162.3(2) yes
N(6) Ir(2) C(34) 135.0(2) yes
N(6) Ir(2) C(35) 103.0(2) yes
N(6) Ir(2) C(36) 97.0(2) yes
N(6) Ir(2) C(37) 125.8(2) yes
N(6) Ir(2) C(43) 85.68(18) yes
C(33) Ir(2) C(34) 38.3(2) yes
C(33) Ir(2) C(35) 63.5(2) yes
C(33) Ir(2) C(36) 65.3(2) yes
C(33) Ir(2) C(37) 39.2(2) yes
C(33) Ir(2) C(43) 103.5(2) yes
C(34) Ir(2) C(35) 36.3(2) yes
C(34) Ir(2) C(36) 63.3(2) yes
C(34) Ir(2) C(37) 63.3(2) yes
C(34) Ir(2) C(43) 139.3(2) yes
C(35) Ir(2) C(36) 38.5(2) yes
C(35) Ir(2) C(37) 63.2(2) yes
C(35) Ir(2) C(43) 159.1(2) yes
C(36) Ir(2) C(37) 38.2(2) yes
C(36) Ir(2) C(43) 122.3(2) yes
C(37) Ir(2) C(43) 96.2(2) yes
O(1) S(1) O(2) 116.9(2) yes
O(1) S(1) N(3) 110.1(2) yes
O(1) S(1) C(26) 107.1(2) yes
O(2) S(1) N(3) 109.1(2) yes
O(2) S(1) C(26) 103.1(2) yes
N(3) S(1) C(26) 110.2(2) yes
O(3) S(2) O(4) 116.9(2) yes
O(3) S(2) N(6) 110.5(2) yes
O(3) S(2) C(58) 106.5(2) yes
O(4) S(2) N(6) 109.4(2) yes
O(4) S(2) C(58) 104.1(2) yes
N(6) S(2) C(58) 109.0(2) yes
N(2) N(1) C(19) 109.5(3) yes
Ir(1) N(2) N(1) 134.6(2) yes
Ir(1) N(2) C(17) 117.2(3) yes
N(1) N(2) C(17) 108.0(3) yes
Ir(1) N(3) S(1) 128.3(2) yes
N(5) N(4) C(51) 109.8(4) yes
Ir(2) N(5) N(4) 134.0(3) yes
Ir(2) N(5) C(49) 118.1(3) yes
N(4) N(5) C(49) 107.2(4) yes
Ir(2) N(6) S(2) 127.3(2) yes
Ir(1) C(1) C(2) 70.7(3) yes
Ir(1) C(1) C(5) 74.8(3) yes
Ir(1) C(1) C(6) 127.0(3) yes
C(2) C(1) C(5) 108.5(4) yes
C(2) C(1) C(6) 128.0(5) yes
C(5) C(1) C(6) 123.0(5) yes
Ir(1) C(2) C(1) 70.8(3) yes
Ir(1) C(2) C(3) 69.3(3) yes
Ir(1) C(2) C(7) 124.4(3) yes
C(1) C(2) C(3) 107.2(5) yes
C(1) C(2) C(7) 125.2(5) yes
C(3) C(2) C(7) 127.6(5) yes
Ir(1) C(3) C(2) 71.7(2) yes
Ir(1) C(3) C(4) 74.9(2) yes
Ir(1) C(3) C(8) 129.2(4) yes
C(2) C(3) C(4) 108.0(5) yes
C(2) C(3) C(8) 124.9(5) yes
C(4) C(3) C(8) 125.8(5) yes
Ir(1) C(4) C(3) 66.6(2) yes
Ir(1) C(4) C(5) 72.7(2) yes
Ir(1) C(4) C(9) 124.1(4) yes
C(3) C(4) C(5) 108.4(5) yes
C(3) C(4) C(9) 123.8(5) yes
C(5) C(4) C(9) 127.7(5) yes
Ir(1) C(5) C(1) 67.1(3) yes
Ir(1) C(5) C(4) 70.8(3) yes
Ir(1) C(5) C(10) 130.1(4) yes
C(1) C(5) C(4) 107.5(5) yes
C(1) C(5) C(10) 125.3(5) yes
C(4) C(5) C(10) 127.1(5) yes
Ir(1) C(11) C(12) 127.9(3) yes
Ir(1) C(11) C(16) 115.9(3) yes
C(12) C(11) C(16) 116.0(4) yes
C(11) C(12) C(13) 122.4(4) yes
C(12) C(13) C(14) 119.9(5) yes
C(13) C(14) C(15) 119.7(5) yes
C(14) C(15) C(16) 120.3(4) yes
C(11) C(16) C(15) 121.7(5) yes
C(11) C(16) C(17) 113.6(4) yes
C(15) C(16) C(17) 124.4(4) yes
N(2) C(17) C(16) 115.2(4) yes
N(2) C(17) C(18) 108.9(4) yes
C(16) C(17) C(18) 135.8(4) yes
C(17) C(18) C(19) 106.5(4) yes
N(1) C(19) C(18) 107.0(4) yes
N(1) C(19) C(20) 123.3(4) yes
C(18) C(19) C(20) 129.7(4) yes
C(19) C(20) C(21) 118.4(5) yes
C(19) C(20) C(25) 122.8(4) yes
C(21) C(20) C(25) 118.7(5) yes
C(20) C(21) C(22) 119.6(5) yes
C(21) C(22) C(23) 121.0(5) yes
C(22) C(23) C(24) 119.0(5) yes
C(23) C(24) C(25) 120.9(5) yes
C(20) C(25) C(24) 120.7(4) yes
S(1) C(26) C(27) 119.4(3) yes
S(1) C(26) C(31) 119.8(3) yes
C(27) C(26) C(31) 120.6(4) yes
C(26) C(27) C(28) 119.3(5) yes
C(27) C(28) C(29) 121.2(5) yes
C(28) C(29) C(30) 118.2(4) yes
C(28) C(29) C(32) 120.1(5) yes
C(30) C(29) C(32) 121.7(5) yes
C(29) C(30) C(31) 121.8(4) yes
C(26) C(31) C(30) 119.0(4) yes
Ir(2) C(33) C(34) 74.0(3) yes
Ir(2) C(33) C(37) 71.1(2) yes
Ir(2) C(33) C(38) 126.1(4) yes
C(34) C(33) C(37) 106.3(5) yes
C(34) C(33) C(38) 128.6(6) yes
C(37) C(33) C(38) 124.6(5) yes
Ir(2) C(34) C(33) 67.7(3) yes
Ir(2) C(34) C(35) 73.0(3) yes
Ir(2) C(34) C(39) 125.3(4) yes
C(33) C(34) C(35) 109.9(5) yes
C(33) C(34) C(39) 122.6(6) yes
C(35) C(34) C(39) 127.6(6) yes
Ir(2) C(35) C(34) 70.7(4) yes
Ir(2) C(35) C(36) 67.5(3) yes
Ir(2) C(35) C(40) 127.8(3) yes
C(34) C(35) C(36) 107.5(5) yes
C(34) C(35) C(40) 125.2(6) yes
C(36) C(35) C(40) 127.2(6) yes
Ir(2) C(36) C(35) 74.0(3) yes
Ir(2) C(36) C(37) 70.7(3) yes
Ir(2) C(36) C(41) 124.9(4) yes
C(35) C(36) C(37) 107.2(5) yes
C(35) C(36) C(41) 123.8(5) yes
C(37) C(36) C(41) 128.8(5) yes
Ir(2) C(37) C(33) 69.7(3) yes
Ir(2) C(37) C(36) 71.1(3) yes
Ir(2) C(37) C(42) 127.2(4) yes
C(33) C(37) C(36) 108.7(5) yes
C(33) C(37) C(42) 126.9(6) yes
C(36) C(37) C(42) 124.3(6) yes
Ir(2) C(43) C(44) 128.9(5) yes
Ir(2) C(43) C(48) 115.7(3) yes
C(44) C(43) C(48) 115.4(5) yes
C(43) C(44) C(45) 122.1(6) yes
C(44) C(45) C(46) 120.7(5) yes
C(45) C(46) C(47) 119.3(6) yes
C(46) C(47) C(48) 119.9(6) yes
C(43) C(48) C(47) 122.3(5) yes
C(43) C(48) C(49) 113.2(5) yes
C(47) C(48) C(49) 124.4(5) yes
N(5) C(49) C(48) 113.7(5) yes
N(5) C(49) C(50) 109.7(4) yes
C(48) C(49) C(50) 136.4(5) yes
C(49) C(50) C(51) 106.0(5) yes
N(4) C(51) C(50) 107.3(4) yes
N(4) C(51) C(52) 122.7(5) yes
C(50) C(51) C(52) 130.0(5) yes
C(51) C(52) C(53) 119.5(5) yes
C(51) C(52) C(57) 121.8(5) yes
C(53) C(52) C(57) 118.7(5) yes
C(52) C(53) C(54) 120.5(5) yes
C(53) C(54) C(55) 120.5(6) yes
C(54) C(55) C(56) 119.2(5) yes
C(55) C(56) C(57) 121.0(6) yes
C(52) C(57) C(56) 120.0(6) yes
S(2) C(58) C(59) 120.3(4) yes
S(2) C(58) C(63) 119.4(4) yes
C(59) C(58) C(63) 120.3(5) yes
C(58) C(59) C(60) 119.0(5) yes
C(59) C(60) C(61) 121.2(5) yes
C(60) C(61) C(62) 118.8(5) yes
C(60) C(61) C(64) 121.0(5) yes
C(62) C(61) C(64) 120.1(5) yes
C(61) C(62) C(63) 121.4(5) yes
C(58) C(63) C(62) 119.3(5) yes
N(2) N(1) H(1) 125.3 no
C(19) N(1) H(1) 125.3 no
Ir(1) N(3) H(2) 115.9 no
S(1) N(3) H(2) 115.9 no
N(5) N(4) H(35) 125.1 no
C(51) N(4) H(35) 125.1 no
Ir(2) N(6) H(36) 116.4 no
S(2) N(6) H(36) 116.4 no
C(1) C(6) H(3) 109.5 no
C(1) C(6) H(4) 109.5 no
C(1) C(6) H(5) 109.5 no
H(3) C(6) H(4) 109.5 no
H(3) C(6) H(5) 109.5 no
H(4) C(6) H(5) 109.5 no
C(2) C(7) H(6) 109.5 no
C(2) C(7) H(7) 109.5 no
C(2) C(7) H(8) 109.5 no
H(6) C(7) H(7) 109.5 no
H(6) C(7) H(8) 109.5 no
H(7) C(7) H(8) 109.5 no
C(3) C(8) H(9) 109.5 no
C(3) C(8) H(10) 109.5 no
C(3) C(8) H(11) 109.5 no
H(9) C(8) H(10) 109.5 no
H(9) C(8) H(11) 109.5 no
H(10) C(8) H(11) 109.5 no
C(4) C(9) H(12) 109.5 no
C(4) C(9) H(13) 109.5 no
C(4) C(9) H(14) 109.5 no
H(12) C(9) H(13) 109.5 no
H(12) C(9) H(14) 109.5 no
H(13) C(9) H(14) 109.5 no
C(5) C(10) H(15) 109.5 no
C(5) C(10) H(16) 109.5 no
C(5) C(10) H(17) 109.5 no
H(15) C(10) H(16) 109.5 no
H(15) C(10) H(17) 109.5 no
H(16) C(10) H(17) 109.5 no
C(11) C(12) H(18) 118.8 no
C(13) C(12) H(18) 118.8 no
C(12) C(13) H(19) 120.1 no
C(14) C(13) H(19) 120.1 no
C(13) C(14) H(20) 120.2 no
C(15) C(14) H(20) 120.2 no
C(14) C(15) H(21) 119.9 no
C(16) C(15) H(21) 119.9 no
C(17) C(18) H(22) 126.7 no
C(19) C(18) H(22) 126.7 no
C(20) C(21) H(23) 120.2 no
C(22) C(21) H(23) 120.2 no
C(21) C(22) H(24) 119.5 no
C(23) C(22) H(24) 119.5 no
C(22) C(23) H(25) 120.5 no
C(24) C(23) H(25) 120.5 no
C(23) C(24) H(26) 119.5 no
C(25) C(24) H(26) 119.6 no
C(20) C(25) H(27) 119.6 no
C(24) C(25) H(27) 119.7 no
C(26) C(27) H(28) 120.4 no
C(28) C(27) H(28) 120.4 no
C(27) C(28) H(29) 119.4 no
C(29) C(28) H(29) 119.4 no
C(29) C(30) H(30) 119.1 no
C(31) C(30) H(30) 119.1 no
C(26) C(31) H(31) 120.5 no
C(30) C(31) H(31) 120.5 no
C(29) C(32) H(32) 109.5 no
C(29) C(32) H(33) 109.5 no
C(29) C(32) H(34) 109.5 no
H(32) C(32) H(33) 109.5 no
H(32) C(32) H(34) 109.5 no
H(33) C(32) H(34) 109.5 no
C(33) C(38) H(37) 109.5 no
C(33) C(38) H(38) 109.5 no
C(33) C(38) H(39) 109.5 no
H(37) C(38) H(38) 109.5 no
H(37) C(38) H(39) 109.5 no
H(38) C(38) H(39) 109.5 no
C(34) C(39) H(40) 109.5 no
C(34) C(39) H(41) 109.5 no
C(34) C(39) H(42) 109.5 no
H(40) C(39) H(41) 109.5 no
H(40) C(39) H(42) 109.5 no
H(41) C(39) H(42) 109.5 no
C(35) C(40) H(43) 109.5 no
C(35) C(40) H(44) 109.5 no
C(35) C(40) H(45) 109.5 no
H(43) C(40) H(44) 109.5 no
H(43) C(40) H(45) 109.5 no
H(44) C(40) H(45) 109.5 no
C(36) C(41) H(46) 109.5 no
C(36) C(41) H(47) 109.5 no
C(36) C(41) H(48) 109.5 no
H(46) C(41) H(47) 109.5 no
H(46) C(41) H(48) 109.5 no
H(47) C(41) H(48) 109.5 no
C(37) C(42) H(49) 109.5 no
C(37) C(42) H(50) 109.5 no
C(37) C(42) H(51) 109.5 no
H(49) C(42) H(50) 109.5 no
H(49) C(42) H(51) 109.5 no
H(50) C(42) H(51) 109.5 no
C(43) C(44) H(52) 118.9 no
C(45) C(44) H(52) 118.9 no
C(44) C(45) H(53) 119.6 no
C(46) C(45) H(53) 119.6 no
C(45) C(46) H(54) 120.3 no
C(47) C(46) H(54) 120.3 no
C(46) C(47) H(55) 120.0 no
C(48) C(47) H(55) 120.0 no
C(49) C(50) H(56) 127.0 no
C(51) C(50) H(56) 127.0 no
C(52) C(53) H(57) 119.7 no
C(54) C(53) H(57) 119.7 no
C(53) C(54) H(58) 119.8 no
C(55) C(54) H(58) 119.7 no
C(54) C(55) H(59) 120.4 no
C(56) C(55) H(59) 120.4 no
C(55) C(56) H(60) 119.5 no
C(57) C(56) H(60) 119.5 no
C(52) C(57) H(61) 120.0 no
C(56) C(57) H(61) 120.0 no
C(58) C(59) H(62) 120.5 no
C(60) C(59) H(62) 120.5 no
C(59) C(60) H(63) 119.4 no
C(61) C(60) H(63) 119.4 no
C(61) C(62) H(64) 119.3 no
C(63) C(62) H(64) 119.3 no
C(58) C(63) H(65) 120.3 no
C(62) C(63) H(65) 120.3 no
C(61) C(64) H(66) 109.5 no
C(61) C(64) H(67) 109.5 no
C(61) C(64) H(68) 109.5 no
H(66) C(64) H(67) 109.5 no
H(66) C(64) H(68) 109.5 no
H(67) C(64) H(68) 109.5 no

loop_
_geom_bond_atom_site_label_1
_geom_bond_atom_site_label_2
_geom_bond_distance
_geom_bond_publ_flag
Ir(1) N(2) 2.084(3) yes
Ir(1) N(3) 2.124(5) yes
Ir(1) C(1) 2.173(6) yes
Ir(1) C(2) 2.172(6) yes
Ir(1) C(3) 2.140(4) yes
Ir(1) C(4) 2.250(4) yes
Ir(1) C(5) 2.276(5) yes
Ir(1) C(11) 2.044(5) yes
Ir(2) N(5) 2.068(5) yes
Ir(2) N(6) 2.128(3) yes
Ir(2) C(33) 2.151(4) yes
Ir(2) C(34) 2.234(6) yes
Ir(2) C(35) 2.265(7) yes
Ir(2) C(36) 2.176(7) yes
Ir(2) C(37) 2.170(5) yes
Ir(2) C(43) 2.056(6) yes
S(1) O(1) 1.441(3) yes
S(1) O(2) 1.451(4) yes
S(1) N(3) 1.575(5) yes
S(1) C(26) 1.792(4) yes
S(2) O(3) 1.443(4) yes
S(2) O(4) 1.463(3) yes
S(2) N(6) 1.588(4) yes
S(2) C(58) 1.790(6) yes
N(1) N(2) 1.361(6) yes
N(1) C(19) 1.382(5) yes
N(2) C(17) 1.334(6) yes
N(4) N(5) 1.357(6) yes
N(4) C(51) 1.367(8) yes
N(5) C(49) 1.342(8) yes
C(1) C(2) 1.434(8) yes
C(1) C(5) 1.454(8) yes
C(1) C(6) 1.504(8) yes
C(2) C(3) 1.438(8) yes
C(2) C(7) 1.500(9) yes
C(3) C(4) 1.451(8) yes
C(3) C(8) 1.508(8) yes
C(4) C(5) 1.416(8) yes
C(4) C(9) 1.491(8) yes
C(5) C(10) 1.497(8) yes
C(11) C(12) 1.391(7) yes
C(11) C(16) 1.425(6) yes
C(12) C(13) 1.396(7) yes
C(13) C(14) 1.385(7) yes
C(14) C(15) 1.383(8) yes
C(15) C(16) 1.386(7) yes
C(16) C(17) 1.442(7) yes
C(17) C(18) 1.416(7) yes
C(18) C(19) 1.373(7) yes
C(19) C(20) 1.467(7) yes
C(20) C(21) 1.405(6) yes
C(20) C(25) 1.377(8) yes
C(21) C(22) 1.387(8) yes
C(22) C(23) 1.388(9) yes
C(23) C(24) 1.363(7) yes
C(24) C(25) 1.393(8) yes
C(26) C(27) 1.394(7) yes
C(26) C(31) 1.379(7) yes
C(27) C(28) 1.383(7) yes
C(28) C(29) 1.396(8) yes
C(29) C(30) 1.379(8) yes
C(29) C(32) 1.508(6) yes
C(30) C(31) 1.393(6) yes
C(33) C(34) 1.440(9) yes
C(33) C(37) 1.448(9) yes
C(33) C(38) 1.489(9) yes
C(34) C(35) 1.403(10) yes
C(34) C(39) 1.498(9) yes
C(35) C(36) 1.467(9) yes
C(35) C(40) 1.491(10) yes
C(36) C(37) 1.424(9) yes
C(36) C(41) 1.479(10) yes
C(37) C(42) 1.503(9) yes
C(43) C(44) 1.392(8) yes
C(43) C(48) 1.426(9) yes
C(44) C(45) 1.388(9) yes
C(45) C(46) 1.382(10) yes
C(46) C(47) 1.378(8) yes
C(47) C(48) 1.384(9) yes
C(48) C(49) 1.466(7) yes
C(49) C(50) 1.396(8) yes
C(50) C(51) 1.380(7) yes
C(51) C(52) 1.472(7) yes
C(52) C(53) 1.388(9) yes
C(52) C(57) 1.401(8) yes
C(53) C(54) 1.390(8) yes
C(54) C(55) 1.381(8) yes
C(55) C(56) 1.379(10) yes
C(56) C(57) 1.386(8) yes
C(58) C(59) 1.397(7) yes
C(58) C(63) 1.384(8) yes
C(59) C(60) 1.385(9) yes
C(60) C(61) 1.380(8) yes
C(61) C(62) 1.384(7) yes
C(61) C(64) 1.513(10) yes
C(62) C(63) 1.380(9) yes
N(1) H(1) 0.950 no
N(3) H(2) 0.950 no
N(4) H(35) 0.950 no
N(6) H(36) 0.950 no
C(6) H(3) 0.950 no
C(6) H(4) 0.950 no
C(6) H(5) 0.950 no
C(7) H(6) 0.950 no
C(7) H(7) 0.950 no
C(7) H(8) 0.950 no
C(8) H(9) 0.950 no
C(8) H(10) 0.950 no
C(8) H(11) 0.950 no
C(9) H(12) 0.950 no
C(9) H(13) 0.950 no
C(9) H(14) 0.950 no
C(10) H(15) 0.950 no
C(10) H(16) 0.950 no
C(10) H(17) 0.950 no
C(12) H(18) 0.950 no
C(13) H(19) 0.950 no
C(14) H(20) 0.950 no
C(15) H(21) 0.950 no
C(18) H(22) 0.950 no
C(21) H(23) 0.950 no
C(22) H(24) 0.950 no
C(23) H(25) 0.950 no
C(24) H(26) 0.950 no
C(25) H(27) 0.950 no
C(27) H(28) 0.950 no
C(28) H(29) 0.950 no
C(30) H(30) 0.950 no
C(31) H(31) 0.950 no
C(32) H(32) 0.950 no
C(32) H(33) 0.950 no
C(32) H(34) 0.950 no
C(38) H(37) 0.950 no
C(38) H(38) 0.950 no
C(38) H(39) 0.950 no
C(39) H(40) 0.950 no
C(39) H(41) 0.950 no
C(39) H(42) 0.950 no
C(40) H(43) 0.950 no
C(40) H(44) 0.950 no
C(40) H(45) 0.950 no
C(41) H(46) 0.950 no
C(41) H(47) 0.950 no
C(41) H(48) 0.950 no
C(42) H(49) 0.950 no
C(42) H(50) 0.950 no
C(42) H(51) 0.950 no
C(44) H(52) 0.950 no
C(45) H(53) 0.950 no
C(46) H(54) 0.950 no
C(47) H(55) 0.950 no
C(50) H(56) 0.950 no
C(53) H(57) 0.950 no
C(54) H(58) 0.950 no
C(55) H(59) 0.950 no
C(56) H(60) 0.950 no
C(57) H(61) 0.950 no
C(59) H(62) 0.950 no
C(60) H(63) 0.950 no
C(62) H(64) 0.950 no
C(63) H(65) 0.950 no
C(64) H(66) 0.950 no
C(64) H(67) 0.950 no
C(64) H(68) 0.950 no

loop_
_geom_contact_atom_site_label_1
_geom_contact_atom_site_label_2
_geom_contact_distance
_geom_contact_site_symmetry_2
O(1) O(2) 3.224(5) 2_555
O(1) N(3) 3.453(6) 2_555
O(1) C(31) 3.362(6) 2_555
O(2) O(1) 3.224(5) 2_545
O(2) N(1) 2.947(5) 2_545
O(2) C(10) 3.291(7) 2_545
O(2) C(25) 3.162(6) 2_545
O(3) O(4) 3.233(5) 2_556
O(3) N(6) 3.304(5) 2_556
O(4) O(3) 3.233(5) 2_546
O(4) N(4) 2.966(6) 2_546
O(4) C(39) 3.435(6) 2_546
O(4) C(57) 3.229(8) 2_546
N(1) O(2) 2.947(5) 2_555
N(3) O(1) 3.453(6) 2_545
N(4) O(4) 2.966(6) 2_556
N(6) O(3) 3.304(5) 2_546
C(6) C(53) 3.593(6) .
C(9) C(24) 3.461(10) 2_545
C(10) O(2) 3.291(7) 2_555
C(14) C(24) 3.494(10) 1_545
C(14) C(25) 3.511(9) 1_545
C(19) C(54) 3.564(9) .
C(22) C(64) 3.523(11) 3_676
C(23) C(23) 3.380(8) 3_686
C(23) C(64) 3.495(10) 3_676
C(24) C(9) 3.461(10) 2_555
C(24) C(14) 3.494(10) 1_565
C(25) O(2) 3.162(6) 2_555
C(25) C(14) 3.511(9) 1_565
C(31) O(1) 3.362(6) 2_545
C(32) C(54) 3.504(7) 3_676
C(32) C(55) 3.459(8) 3_676
C(39) O(4) 3.435(6) 2_556
C(40) C(62) 3.577(9) 2_556
C(40) C(63) 3.338(8) 2_556
C(46) C(56) 3.500(7) 1_545
C(53) C(6) 3.593(6) .
C(54) C(19) 3.564(9) .
C(54) C(32) 3.504(7) 3_676
C(55) C(32) 3.459(8) 3_676
C(56) C(46) 3.500(7) 1_565
C(57) O(4) 3.229(8) 2_556
C(62) C(40) 3.577(9) 2_546
C(63) C(40) 3.338(8) 2_546
C(64) C(22) 3.523(11) 3_676
C(64) C(23) 3.495(10) 3_676
S(1) H(1) 3.441 2_545
S(1) H(17) 3.390 2_545
S(1) H(27) 3.006 2_545
S(2) H(35) 3.380 2_546
S(2) H(61) 2.929 2_546
O(1) H(2) 2.772 2_555
O(1) H(26) 3.530 2_545
O(1) H(27) 3.202 2_545
O(1) H(31) 2.527 2_555
O(2) H(1) 2.029 2_545
O(2) H(15) 3.338 2_545
O(2) H(17) 2.461 2_545
O(2) H(19) 3.442 2_555
O(2) H(27) 2.220 2_545
O(2) H(28) 3.259 2_545
O(3) H(36) 2.600 2_556
O(3) H(60) 3.359 2_546
O(3) H(61) 3.135 2_546
O(3) H(65) 2.799 2_556
O(4) H(35) 2.019 2_546
O(4) H(40) 2.741 2_546
O(4) H(42) 3.318 2_546
O(4) H(45) 3.009 2_546
O(4) H(53) 3.566 2_556
O(4) H(61) 2.336 2_546
N(1) H(57) 3.449 .
N(1) H(58) 3.322 .
N(2) H(57) 3.295 .
N(3) H(27) 3.526 2_545
N(3) H(28) 2.828 2_545
N(6) H(61) 3.241 2_546
N(6) H(62) 2.955 2_546
C(1) H(41) 3.589 3_576
C(2) H(41) 3.196 3_576
C(3) H(44) 3.439 3_576
C(4) H(44) 3.118 3_576
C(5) H(44) 3.569 3_576
C(6) H(38) 3.369 3_576
C(6) H(54) 3.417 1_565
C(6) H(57) 3.177 .
C(7) H(39) 3.574 .
C(7) H(41) 3.055 3_576
C(7) H(50) 3.363 3_566
C(7) H(51) 3.516 3_566
C(7) H(55) 3.521 .
C(8) H(29) 3.328 2_545
C(8) H(46) 2.936 3_566
C(8) H(50) 3.465 3_566
C(9) H(26) 3.017 2_545
C(9) H(30) 3.491 2_555
C(9) H(44) 3.368 3_576
C(10) H(47) 3.379 3_576
C(12) H(55) 3.248 .
C(13) H(27) 3.489 1_545
C(13) H(54) 3.566 .
C(13) H(55) 2.932 .
C(13) H(58) 3.596 1_545
C(14) H(26) 3.476 1_545
C(14) H(27) 3.517 1_545
C(14) H(55) 3.041 .
C(14) H(58) 3.235 1_545
C(14) H(59) 3.144 1_545
C(15) H(24) 3.230 3_676
C(15) H(26) 3.566 1_545
C(15) H(55) 3.486 .
C(15) H(56) 3.432 .
C(15) H(66) 3.308 .
C(16) H(56) 3.201 .
C(17) H(56) 3.556 .
C(17) H(57) 2.999 .
C(18) H(24) 3.360 3_676
C(18) H(57) 2.987 .
C(18) H(58) 3.312 .
C(19) H(57) 3.304 .
C(19) H(58) 2.805 .
C(20) H(20) 3.578 1_565
C(20) H(58) 2.753 .
C(21) H(22) 3.398 3_676
C(21) H(23) 3.411 3_676
C(21) H(33) 2.892 3_676
C(21) H(58) 3.087 .
C(22) H(21) 3.131 3_676
C(22) H(22) 3.208 3_676
C(22) H(25) 3.045 3_686
C(22) H(33) 3.149 3_676
C(22) H(66) 3.399 3_676
C(22) H(67) 3.155 3_676
C(22) H(68) 3.442 3_676
C(23) H(21) 3.559 3_676
C(23) H(24) 3.470 3_686
C(23) H(25) 2.863 3_686
C(23) H(30) 3.433 1_565
C(23) H(67) 2.823 3_676
C(23) H(68) 3.499 3_676
C(24) H(12) 3.305 2_555
C(24) H(13) 3.574 2_555
C(24) H(14) 2.971 2_555
C(24) H(20) 3.236 1_565
C(24) H(30) 3.092 1_565
C(24) H(67) 3.446 3_676
C(25) H(14) 3.187 2_555
C(25) H(20) 3.173 1_565
C(25) H(58) 3.327 .
C(26) H(17) 3.035 2_545
C(27) H(2) 2.872 2_555
C(28) H(9) 3.258 2_555
C(28) H(68) 3.281 3_676
C(29) H(47) 3.537 4_564
C(30) H(12) 2.944 2_545
C(30) H(16) 3.591 2_545
C(30) H(17) 3.599 2_545
C(30) H(24) 3.407 3_676
C(30) H(26) 3.025 1_545
C(31) H(12) 3.080 2_545
C(31) H(16) 3.558 2_545
C(31) H(17) 2.984 2_545
C(31) H(26) 3.244 1_545
C(32) H(23) 3.136 3_676
C(32) H(47) 3.551 4_564
C(32) H(63) 3.376 3_676
C(32) H(68) 3.236 3_676
C(33) H(4) 3.116 3_576
C(34) H(4) 3.552 3_576
C(35) H(16) 3.548 3_576
C(36) H(16) 3.244 3_576
C(37) H(4) 3.338 3_576
C(38) H(4) 3.279 3_576
C(38) H(7) 3.380 .
C(38) H(37) 3.447 3_576
C(38) H(41) 3.523 3_576
C(38) H(53) 3.442 3_566
C(39) H(7) 3.272 3_576
C(39) H(53) 3.310 1_565
C(40) H(13) 3.526 3_576
C(40) H(60) 3.110 2_546
C(40) H(65) 3.291 2_556
C(41) H(10) 3.389 3_566
C(41) H(16) 3.163 3_576
C(41) H(32) 3.470 4_465
C(41) H(62) 3.195 2_546
C(41) H(63) 3.004 2_546
C(42) H(6) 2.856 3_566
C(42) H(10) 3.522 3_566
C(45) H(38) 3.078 3_566
C(46) H(38) 3.440 3_566
C(46) H(49) 3.410 3_566
C(47) H(8) 3.230 .
C(48) H(8) 3.404 .
C(49) H(8) 3.257 .
C(50) H(3) 3.230 .
C(50) H(8) 3.059 .
C(51) H(3) 3.344 .
C(52) H(3) 3.587 .
C(52) H(54) 3.538 1_565
C(53) H(3) 3.361 .
C(53) H(5) 2.956 .
C(53) H(54) 3.433 1_565
C(54) H(5) 3.477 .
C(54) H(20) 2.906 1_565
C(54) H(32) 3.329 3_676
C(54) H(33) 3.082 3_676
C(54) H(34) 3.547 3_676
C(54) H(54) 3.322 1_565
C(55) H(20) 2.877 1_565
C(55) H(32) 3.013 3_676
C(55) H(33) 3.091 3_676
C(55) H(54) 3.335 1_565
C(55) H(64) 2.951 1_565
C(56) H(32) 3.154 3_676
C(56) H(43) 3.154 2_556
C(56) H(54) 3.440 1_565
C(56) H(64) 2.947 1_565
C(56) H(65) 3.360 1_565
C(57) H(32) 3.591 3_676
C(57) H(48) 3.529 2_556
C(57) H(53) 3.456 1_565
C(57) H(54) 3.546 1_565
C(58) H(45) 3.204 2_546
C(59) H(36) 2.972 2_556
C(59) H(46) 3.477 2_556
C(59) H(48) 3.163 2_556
C(60) H(9) 3.373 4_565
C(60) H(10) 3.448 4_565
C(60) H(46) 3.380 2_556
C(60) H(48) 3.191 2_556
C(61) H(13) 3.470 4_565
C(62) H(43) 3.466 2_546
C(62) H(44) 3.379 2_546
C(62) H(45) 3.300 2_546
C(62) H(59) 3.345 1_545
C(62) H(60) 2.975 1_545
C(63) H(43) 3.456 2_546
C(63) H(44) 3.343 2_546
C(63) H(45) 2.723 2_546
C(63) H(60) 3.056 1_545
C(64) H(13) 3.340 4_565
C(64) H(21) 3.269 .
C(64) H(25) 3.544 3_676
C(64) H(29) 3.391 3_676
C(64) H(34) 3.038 3_676
H(1) S(1) 3.441 2_555
H(1) O(2) 2.029 2_555
H(1) H(19) 3.295 1_565
H(1) H(58) 3.591 .
H(2) O(1) 2.772 2_545
H(2) C(27) 2.872 2_545
H(2) H(27) 3.443 2_545
H(2) H(28) 1.925 2_545
H(3) C(50) 3.230 .
H(3) C(51) 3.344 .
H(3) C(52) 3.587 .
H(3) C(53) 3.361 .
H(3) H(38) 3.209 3_576
H(3) H(54) 3.527 1_565
H(3) H(56) 3.181 .
H(3) H(57) 2.974 .
H(4) C(33) 3.116 3_576
H(4) C(34) 3.552 3_576
H(4) C(37) 3.338 3_576
H(4) C(38) 3.279 3_576
H(4) H(38) 2.677 3_576
H(4) H(50) 3.519 3_576
H(4) H(54) 3.011 1_565
H(5) C(53) 2.956 .
H(5) C(54) 3.477 .
H(5) H(19) 3.294 1_565
H(5) H(54) 3.177 1_565
H(5) H(57) 2.536 .
H(5) H(58) 3.462 .
H(6) C(42) 2.856 3_566
H(6) H(41) 3.378 3_576
H(6) H(49) 3.005 3_566
H(6) H(50) 2.424 3_566
H(6) H(51) 2.683 3_566
H(6) H(55) 3.462 .
H(7) C(38) 3.380 .
H(7) C(39) 3.272 3_576
H(7) H(37) 3.082 .
H(7) H(39) 2.830 .
H(7) H(40) 3.592 3_576
H(7) H(41) 2.336 3_576
H(7) H(51) 3.563 3_566
H(8) C(47) 3.230 .
H(8) C(48) 3.404 .
H(8) C(49) 3.257 .
H(8) C(50) 3.059 .
H(8) H(55) 2.775 .
H(8) H(56) 2.732 .
H(9) C(28) 3.258 2_545
H(9) C(60) 3.373 4_464
H(9) H(28) 3.372 2_545
H(9) H(29) 2.552 2_545
H(9) H(46) 3.113 3_566
H(9) H(63) 3.121 4_464
H(9) H(68) 3.158 4_464
H(10) C(41) 3.389 3_566
H(10) C(42) 3.522 3_566
H(10) C(60) 3.448 4_464
H(10) H(44) 3.539 3_576
H(10) H(46) 2.451 3_566
H(10) H(50) 3.144 3_566
H(10) H(51) 3.027 3_566
H(10) H(63) 3.330 4_464
H(11) H(28) 3.292 2_545
H(11) H(29) 3.291 2_545
H(11) H(46) 2.786 3_566
H(11) H(50) 2.922 3_566
H(11) H(51) 3.552 3_566
H(12) C(24) 3.305 2_545
H(12) C(30) 2.944 2_555
H(12) C(31) 3.080 2_555
H(12) H(26) 2.639 2_545
H(12) H(30) 2.678 2_555
H(12) H(31) 2.918 2_555
H(13) C(24) 3.574 2_545
H(13) C(40) 3.526 3_576
H(13) C(61) 3.470 4_464
H(13) C(64) 3.340 4_464
H(13) H(26) 3.264 2_545
H(13) H(43) 3.401 3_576
H(13) H(44) 2.801 3_576
H(13) H(67) 2.895 4_464
H(13) H(68) 3.245 4_464
H(14) C(24) 2.971 2_545
H(14) C(25) 3.187 2_545
H(14) H(26) 2.692 2_545
H(14) H(27) 3.067 2_545
H(14) H(28) 3.575 2_545
H(14) H(29) 3.378 2_545
H(14) H(68) 3.589 4_464
H(15) O(2) 3.338 2_555
H(15) H(18) 3.448 1_565
H(15) H(19) 2.930 1_565
H(15) H(50) 3.423 3_576
H(16) C(30) 3.591 2_555
H(16) C(31) 3.558 2_555
H(16) C(35) 3.548 3_576
H(16) C(36) 3.244 3_576
H(16) C(41) 3.163 3_576
H(16) H(46) 3.475 3_576
H(16) H(47) 2.466 3_576
H(17) S(1) 3.390 2_555
H(17) O(2) 2.461 2_555
H(17) C(26) 3.035 2_555
H(17) C(30) 3.599 2_555
H(17) C(31) 2.984 2_555
H(17) H(31) 3.078 2_555
H(18) H(15) 3.448 1_545
H(18) H(28) 3.425 2_545
H(18) H(50) 3.135 3_566
H(19) O(2) 3.442 2_545
H(19) H(1) 3.295 1_545
H(19) H(5) 3.294 1_545
H(19) H(15) 2.930 1_545
H(19) H(27) 3.295 1_545
H(19) H(54) 3.174 .
H(19) H(55) 3.219 .
H(19) H(58) 3.169 1_545
H(20) C(20) 3.578 1_545
H(20) C(24) 3.236 1_545
H(20) C(25) 3.173 1_545
H(20) C(54) 2.906 1_545
H(20) C(55) 2.877 1_545
H(20) H(26) 3.470 1_545
H(20) H(27) 3.382 1_545
H(20) H(55) 3.351 .
H(20) H(58) 2.424 1_545
H(20) H(59) 2.374 1_545
H(21) C(22) 3.131 3_676
H(21) C(23) 3.559 3_676
H(21) C(64) 3.269 .
H(21) H(24) 2.391 3_676
H(21) H(25) 3.243 3_676
H(21) H(26) 3.598 1_545
H(21) H(66) 2.622 .
H(21) H(67) 3.058 .
H(22) C(21) 3.398 3_676
H(22) C(22) 3.208 3_676
H(22) H(23) 2.980 3_676
H(22) H(24) 2.607 3_676
H(22) H(34) 3.422 3_676
H(22) H(57) 3.293 .
H(22) H(58) 3.590 .
H(22) H(66) 3.007 .
H(23) C(21) 3.411 3_676
H(23) C(32) 3.136 3_676
H(23) H(22) 2.980 3_676
H(23) H(23) 2.610 3_676
H(23) H(33) 2.531 3_676
H(23) H(34) 2.961 3_676
H(23) H(58) 3.277 .
H(24) C(15) 3.230 3_676
H(24) C(18) 3.360 3_676
H(24) C(23) 3.470 3_686
H(24) C(30) 3.407 3_676
H(24) H(21) 2.391 3_676
H(24) H(22) 2.607 3_676
H(24) H(25) 2.895 3_686
H(24) H(30) 2.912 3_676
H(24) H(33) 2.978 3_676
H(24) H(66) 3.266 3_676
H(24) H(67) 3.306 3_676
H(25) C(22) 3.045 3_686
H(25) C(23) 2.863 3_686
H(25) C(64) 3.544 3_676
H(25) H(21) 3.243 3_676
H(25) H(24) 2.895 3_686
H(25) H(25) 2.603 3_686
H(25) H(30) 3.013 1_565
H(25) H(67) 2.726 3_676
H(26) O(1) 3.530 2_555
H(26) C(9) 3.017 2_555
H(26) C(14) 3.476 1_565
H(26) C(15) 3.566 1_565
H(26) C(30) 3.025 1_565
H(26) C(31) 3.244 1_565
H(26) H(12) 2.639 2_555
H(26) H(13) 3.264 2_555
H(26) H(14) 2.692 2_555
H(26) H(20) 3.470 1_565
H(26) H(21) 3.598 1_565
H(26) H(30) 2.288 1_565
H(26) H(31) 2.763 1_565
H(27) S(1) 3.006 2_555
H(27) O(1) 3.202 2_555
H(27) O(2) 2.220 2_555
H(27) N(3) 3.526 2_555
H(27) C(13) 3.489 1_565
H(27) C(14) 3.517 1_565
H(27) H(2) 3.443 2_555
H(27) H(14) 3.067 2_555
H(27) H(19) 3.295 1_565
H(27) H(20) 3.382 1_565
H(28) O(2) 3.259 2_555
H(28) N(3) 2.828 2_555
H(28) H(2) 1.925 2_555
H(28) H(9) 3.372 2_555
H(28) H(11) 3.292 2_555
H(28) H(14) 3.575 2_555
H(28) H(18) 3.425 2_555
H(29) C(8) 3.328 2_555
H(29) C(64) 3.391 3_676
H(29) H(9) 2.552 2_555
H(29) H(11) 3.291 2_555
H(29) H(14) 3.378 2_555
H(29) H(63) 3.321 3_676
H(29) H(68) 2.445 3_676
H(30) C(9) 3.491 2_545
H(30) C(23) 3.433 1_545
H(30) C(24) 3.092 1_545
H(30) H(12) 2.678 2_545
H(30) H(24) 2.912 3_676
H(30) H(25) 3.013 1_545
H(30) H(26) 2.288 1_545
H(31) O(1) 2.527 2_545
H(31) H(12) 2.918 2_545
H(31) H(17) 3.078 2_545
H(31) H(26) 2.763 1_545
H(32) C(41) 3.470 4_564
H(32) C(54) 3.329 3_676
H(32) C(55) 3.013 3_676
H(32) C(56) 3.154 3_676
H(32) C(57) 3.591 3_676
H(32) H(47) 2.821 4_564
H(32) H(48) 3.310 4_564
H(32) H(59) 3.258 3_676
H(32) H(60) 3.476 3_676
H(32) H(63) 2.925 3_676
H(32) H(68) 3.491 3_676
H(33) C(21) 2.892 3_676
H(33) C(22) 3.149 3_676
H(33) C(54) 3.082 3_676
H(33) C(55) 3.091 3_676
H(33) H(23) 2.531 3_676
H(33) H(24) 2.978 3_676
H(33) H(58) 3.081 3_676
H(33) H(59) 3.096 3_676
H(34) C(54) 3.547 3_676
H(34) C(64) 3.038 3_676
H(34) H(22) 3.422 3_676
H(34) H(23) 2.961 3_676
H(34) H(63) 2.999 3_676
H(34) H(66) 2.886 3_676
H(34) H(68) 2.391 3_676
H(35) S(2) 3.380 2_556
H(35) O(4) 2.019 2_556
H(35) H(36) 3.443 2_556
H(35) H(53) 3.413 1_565
H(36) O(3) 2.600 2_546
H(36) C(59) 2.972 2_546
H(36) H(35) 3.443 2_546
H(36) H(61) 3.094 2_546
H(36) H(62) 2.047 2_546
H(37) C(38) 3.447 3_576
H(37) H(7) 3.082 .
H(37) H(37) 2.575 3_576
H(37) H(38) 3.567 3_576
H(37) H(41) 3.033 3_576
H(37) H(42) 3.355 3_576
H(38) C(6) 3.369 3_576
H(38) C(45) 3.078 3_566
H(38) C(46) 3.440 3_566
H(38) H(3) 3.209 3_576
H(38) H(4) 2.677 3_576
H(38) H(37) 3.567 3_576
H(38) H(41) 3.498 3_576
H(38) H(42) 3.414 3_576
H(38) H(53) 2.643 3_566
H(38) H(54) 3.300 3_566
H(39) C(7) 3.574 .
H(39) H(7) 2.830 .
H(39) H(41) 3.487 3_576
H(39) H(53) 3.537 3_566
H(40) O(4) 2.741 2_556
H(40) H(7) 3.592 3_576
H(40) H(52) 3.493 1_565
H(40) H(53) 3.259 1_565
H(41) C(1) 3.589 3_576
H(41) C(2) 3.196 3_576
H(41) C(7) 3.055 3_576
H(41) C(38) 3.523 3_576
H(41) H(6) 3.378 3_576
H(41) H(7) 2.336 3_576
H(41) H(37) 3.033 3_576
H(41) H(38) 3.498 3_576
H(41) H(39) 3.487 3_576
H(41) H(53) 3.383 1_565
H(42) O(4) 3.318 2_556
H(42) H(37) 3.355 3_576
H(42) H(38) 3.414 3_576
H(42) H(53) 2.775 1_565
H(43) C(56) 3.154 2_546
H(43) C(62) 3.466 2_556
H(43) C(63) 3.456 2_556
H(43) H(13) 3.401 3_576
H(43) H(60) 2.419 2_546
H(43) H(64) 3.318 2_556
H(43) H(65) 3.314 2_556
H(44) C(3) 3.439 3_576
H(44) C(4) 3.118 3_576
H(44) C(5) 3.569 3_576
H(44) C(9) 3.368 3_576
H(44) C(62) 3.379 2_556
H(44) C(63) 3.343 2_556
H(44) H(10) 3.539 3_576
H(44) H(13) 2.801 3_576
H(44) H(65) 3.559 2_556
H(45) O(4) 3.009 2_556
H(45) C(58) 3.204 2_556
H(45) C(62) 3.300 2_556
H(45) C(63) 2.723 2_556
H(45) H(60) 2.979 2_546
H(45) H(64) 3.521 2_556
H(45) H(65) 2.570 2_556
H(46) C(8) 2.936 3_566
H(46) C(59) 3.477 2_546
H(46) C(60) 3.380 2_546
H(46) H(9) 3.113 3_566
H(46) H(10) 2.451 3_566
H(46) H(11) 2.786 3_566
H(46) H(16) 3.475 3_576
H(46) H(62) 3.016 2_546
H(46) H(63) 2.815 2_546
H(47) C(10) 3.379 3_576
H(47) C(29) 3.537 4_465
H(47) C(32) 3.551 4_465
H(47) H(16) 2.466 3_576
H(47) H(32) 2.821 4_465
H(47) H(63) 3.135 2_546
H(48) C(57) 3.529 2_546
H(48) C(59) 3.163 2_546
H(48) C(60) 3.191 2_546
H(48) H(32) 3.310 4_465
H(48) H(60) 3.566 2_546
H(48) H(61) 3.203 2_546
H(48) H(62) 2.538 2_546
H(48) H(63) 2.582 2_546
H(49) C(46) 3.410 3_566
H(49) H(6) 3.005 3_566
H(49) H(54) 3.504 3_566
H(50) C(7) 3.363 3_566
H(50) C(8) 3.465 3_566
H(50) H(4) 3.519 3_576
H(50) H(6) 2.424 3_566
H(50) H(10) 3.144 3_566
H(50) H(11) 2.922 3_566
H(50) H(15) 3.423 3_576
H(50) H(18) 3.135 3_566
H(51) C(7) 3.516 3_566
H(51) H(6) 2.683 3_566
H(51) H(7) 3.563 3_566
H(51) H(10) 3.027 3_566
H(51) H(11) 3.552 3_566
H(52) H(40) 3.493 1_545
H(52) H(62) 3.368 2_546
H(53) O(4) 3.566 2_546
H(53) C(38) 3.442 3_566
H(53) C(39) 3.310 1_545
H(53) C(57) 3.456 1_545
H(53) H(35) 3.413 1_545
H(53) H(38) 2.643 3_566
H(53) H(39) 3.537 3_566
H(53) H(40) 3.259 1_545
H(53) H(41) 3.383 1_545
H(53) H(42) 2.775 1_545
H(53) H(61) 3.435 1_545
H(54) C(6) 3.417 1_545
H(54) C(13) 3.566 .
H(54) C(52) 3.538 1_545
H(54) C(53) 3.433 1_545
H(54) C(54) 3.322 1_545
H(54) C(55) 3.335 1_545
H(54) C(56) 3.440 1_545
H(54) C(57) 3.546 1_545
H(54) H(3) 3.527 1_545
H(54) H(4) 3.011 1_545
H(54) H(5) 3.177 1_545
H(54) H(19) 3.174 .
H(54) H(38) 3.300 3_566
H(54) H(49) 3.504 3_566
H(55) C(7) 3.521 .
H(55) C(12) 3.248 .
H(55) C(13) 2.932 .
H(55) C(14) 3.041 .
H(55) C(15) 3.486 .
H(55) H(6) 3.462 .
H(55) H(8) 2.775 .
H(55) H(19) 3.219 .
H(55) H(20) 3.351 .
H(56) C(15) 3.432 .
H(56) C(16) 3.201 .
H(56) C(17) 3.556 .
H(56) H(3) 3.181 .
H(56) H(8) 2.732 .
H(57) N(1) 3.449 .
H(57) N(2) 3.295 .
H(57) C(6) 3.177 .
H(57) C(17) 2.999 .
H(57) C(18) 2.987 .
H(57) C(19) 3.304 .
H(57) H(3) 2.974 .
H(57) H(5) 2.536 .
H(57) H(22) 3.293 .
H(58) N(1) 3.322 .
H(58) C(13) 3.596 1_565
H(58) C(14) 3.235 1_565
H(58) C(18) 3.312 .
H(58) C(19) 2.805 .
H(58) C(20) 2.753 .
H(58) C(21) 3.087 .
H(58) C(25) 3.327 .
H(58) H(1) 3.591 .
H(58) H(5) 3.462 .
H(58) H(19) 3.169 1_565
H(58) H(20) 2.424 1_565
H(58) H(22) 3.590 .
H(58) H(23) 3.277 .
H(58) H(33) 3.081 3_676
H(59) C(14) 3.144 1_565
H(59) C(62) 3.345 1_565
H(59) H(20) 2.374 1_565
H(59) H(32) 3.258 3_676
H(59) H(33) 3.096 3_676
H(59) H(64) 2.395 1_565
H(59) H(67) 3.421 1_565
H(60) O(3) 3.359 2_556
H(60) C(40) 3.110 2_556
H(60) C(62) 2.975 1_565
H(60) C(63) 3.056 1_565
H(60) H(32) 3.476 3_676
H(60) H(43) 2.419 2_556
H(60) H(45) 2.979 2_556
H(60) H(48) 3.566 2_556
H(60) H(64) 2.373 1_565
H(60) H(65) 2.557 1_565
H(61) S(2) 2.929 2_556
H(61) O(3) 3.135 2_556
H(61) O(4) 2.336 2_556
H(61) N(6) 3.241 2_556
H(61) H(36) 3.094 2_556
H(61) H(48) 3.203 2_556
H(61) H(53) 3.435 1_565
H(62) N(6) 2.955 2_556
H(62) C(41) 3.195 2_556
H(62) H(36) 2.047 2_556
H(62) H(46) 3.016 2_556
H(62) H(48) 2.538 2_556
H(62) H(52) 3.368 2_556
H(63) C(32) 3.376 3_676
H(63) C(41) 3.004 2_556
H(63) H(9) 3.121 4_565
H(63) H(10) 3.330 4_565
H(63) H(29) 3.321 3_676
H(63) H(32) 2.925 3_676
H(63) H(34) 2.999 3_676
H(63) H(46) 2.815 2_556
H(63) H(47) 3.135 2_556
H(63) H(48) 2.582 2_556
H(64) C(55) 2.951 1_545
H(64) C(56) 2.947 1_545
H(64) H(43) 3.318 2_546
H(64) H(45) 3.521 2_546
H(64) H(59) 2.395 1_545
H(64) H(60) 2.373 1_545
H(65) O(3) 2.799 2_546
H(65) C(40) 3.291 2_546
H(65) C(56) 3.360 1_545
H(65) H(43) 3.314 2_546
H(65) H(44) 3.559 2_546
H(65) H(45) 2.570 2_546
H(65) H(60) 2.557 1_545
H(66) C(15) 3.308 .
H(66) C(22) 3.399 3_676
H(66) H(21) 2.622 .
H(66) H(22) 3.007 .
H(66) H(24) 3.266 3_676
H(66) H(34) 2.886 3_676
H(67) C(22) 3.155 3_676
H(67) C(23) 2.823 3_676
H(67) C(24) 3.446 3_676
H(67) H(13) 2.895 4_565
H(67) H(21) 3.058 .
H(67) H(24) 3.306 3_676
H(67) H(25) 2.726 3_676
H(67) H(59) 3.421 1_545
H(68) C(22) 3.442 3_676
H(68) C(23) 3.499 3_676
H(68) C(28) 3.281 3_676
H(68) C(32) 3.236 3_676
H(68) H(9) 3.158 4_565
H(68) H(13) 3.245 4_565
H(68) H(14) 3.589 4_565
H(68) H(29) 2.445 3_676
H(68) H(32) 3.491 3_676
H(68) H(34) 2.391 3_676

loop_
_geom_torsion_atom_site_label_1
_geom_torsion_atom_site_label_2
_geom_torsion_atom_site_label_3
_geom_torsion_atom_site_label_4
_geom_torsion
N(2) Ir(1) N(3) S(1) -45.2(2)
N(3) Ir(1) N(2) N(1) 94.3(5)
N(3) Ir(1) N(2) C(17) -90.3(4)
N(2) Ir(1) C(1) C(2) -141.2(2)
N(2) Ir(1) C(1) C(5) 102.5(2)
N(2) Ir(1) C(1) C(6) -17.6(5)
C(1) Ir(1) N(2) N(1) -66.2(5)
C(1) Ir(1) N(2) C(17) 109.2(4)
N(2) Ir(1) C(2) C(1) 52.1(3)
N(2) Ir(1) C(2) C(3) 169.9(3)
N(2) Ir(1) C(2) C(7) -67.9(5)
C(2) Ir(1) N(2) N(1) -96.2(5)
C(2) Ir(1) N(2) C(17) 79.2(5)
N(2) Ir(1) C(3) C(2) -33.8(9)
N(2) Ir(1) C(3) C(4) 81.4(9)
N(2) Ir(1) C(3) C(8) -154.4(7)
C(3) Ir(1) N(2) N(1) -69.6(10)
C(3) Ir(1) N(2) C(17) 105.8(8)
N(2) Ir(1) C(4) C(3) -158.9(3)
N(2) Ir(1) C(4) C(5) -39.3(5)
N(2) Ir(1) C(4) C(9) 85.0(5)
C(4) Ir(1) N(2) N(1) -4.3(7)
C(4) Ir(1) N(2) C(17) 171.2(4)
N(2) Ir(1) C(5) C(1) -87.0(3)
N(2) Ir(1) C(5) C(4) 153.5(3)
N(2) Ir(1) C(5) C(10) 30.7(6)
C(5) Ir(1) N(2) N(1) -27.3(6)
C(5) Ir(1) N(2) C(17) 148.1(4)
N(2) Ir(1) C(11) C(12) -169.4(6)
N(2) Ir(1) C(11) C(16) 6.6(4)
C(11) Ir(1) N(2) N(1) 177.2(6)
C(11) Ir(1) N(2) C(17) -7.4(4)
N(3) Ir(1) C(1) C(2) 102.3(5)
N(3) Ir(1) C(1) C(5) -14.0(6)
N(3) Ir(1) C(1) C(6) -134.1(5)
C(1) Ir(1) N(3) S(1) 73.3(5)
N(3) Ir(1) C(2) C(1) -144.8(3)
N(3) Ir(1) C(2) C(3) -26.9(4)
N(3) Ir(1) C(2) C(7) 95.2(5)
C(2) Ir(1) N(3) S(1) 147.9(2)
N(3) Ir(1) C(3) C(2) 162.8(3)
N(3) Ir(1) C(3) C(4) -81.9(3)
N(3) Ir(1) C(3) C(8) 42.2(6)
C(3) Ir(1) N(3) S(1) 130.8(2)
N(3) Ir(1) C(4) C(3) 105.2(3)
N(3) Ir(1) C(4) C(5) -135.1(3)
N(3) Ir(1) C(4) C(9) -10.8(5)
C(4) Ir(1) N(3) S(1) 92.5(3)
N(3) Ir(1) C(5) C(1) 174.0(2)
N(3) Ir(1) C(5) C(4) 54.5(4)
N(3) Ir(1) C(5) C(10) -68.3(5)
C(5) Ir(1) N(3) S(1) 63.4(3)
N(3) Ir(1) C(11) C(12) -78.5(6)
N(3) Ir(1) C(11) C(16) 97.5(5)
C(11) Ir(1) N(3) S(1) -122.6(3)
C(1) Ir(1) C(2) C(3) 117.8(4)
C(1) Ir(1) C(2) C(7) -120.0(6)
C(2) Ir(1) C(1) C(5) -116.4(4)
C(2) Ir(1) C(1) C(6) 123.5(6)
C(1) Ir(1) C(3) C(2) -37.5(3)
C(1) Ir(1) C(3) C(4) 77.7(3)
C(1) Ir(1) C(3) C(8) -158.1(6)
C(3) Ir(1) C(1) C(2) 37.9(3)
C(3) Ir(1) C(1) C(5) -78.4(3)
C(3) Ir(1) C(1) C(6) 161.5(6)
C(1) Ir(1) C(4) C(3) -82.6(4)
C(1) Ir(1) C(4) C(5) 37.0(3)
C(1) Ir(1) C(4) C(9) 161.3(5)
C(4) Ir(1) C(1) C(2) 80.9(3)
C(4) Ir(1) C(1) C(5) -35.4(3)
C(4) Ir(1) C(1) C(6) -155.5(6)
C(1) Ir(1) C(5) C(4) -119.5(4)
C(1) Ir(1) C(5) C(10) 117.7(6)
C(5) Ir(1) C(1) C(2) 116.4(4)
C(5) Ir(1) C(1) C(6) -120.1(6)
C(1) Ir(1) C(11) C(12) 94.8(6)
C(1) Ir(1) C(11) C(16) -89.2(5)
C(11) Ir(1) C(1) C(2) -59.7(3)
C(11) Ir(1) C(1) C(5) -176.0(2)
C(11) Ir(1) C(1) C(6) 63.9(5)
C(2) Ir(1) C(3) C(4) 115.2(5)
C(2) Ir(1) C(3) C(8) -120.6(7)
C(3) Ir(1) C(2) C(1) -117.8(4)
C(3) Ir(1) C(2) C(7) 122.2(6)
C(2) Ir(1) C(4) C(3) -39.3(3)
C(2) Ir(1) C(4) C(5) 80.3(4)
C(2) Ir(1) C(4) C(9) -155.4(5)
C(4) Ir(1) C(2) C(1) -79.0(3)
C(4) Ir(1) C(2) C(3) 38.9(3)
C(4) Ir(1) C(2) C(7) 161.0(5)
C(2) Ir(1) C(5) C(1) 38.6(3)
C(2) Ir(1) C(5) C(4) -80.9(3)
C(2) Ir(1) C(5) C(10) 156.3(6)
C(5) Ir(1) C(2) C(1) -38.1(2)
C(5) Ir(1) C(2) C(3) 79.7(3)
C(5) Ir(1) C(2) C(7) -158.1(5)
C(2) Ir(1) C(11) C(12) 62.1(6)
C(2) Ir(1) C(11) C(16) -121.9(5)
C(11) Ir(1) C(2) C(1) 130.1(3)
C(11) Ir(1) C(2) C(3) -112.1(3)
C(11) Ir(1) C(2) C(7) 10.1(5)
C(3) Ir(1) C(4) C(5) 119.6(5)
C(3) Ir(1) C(4) C(9) -116.1(6)
C(4) Ir(1) C(3) C(2) -115.2(5)
C(4) Ir(1) C(3) C(8) 124.2(7)
C(3) Ir(1) C(5) C(1) 82.3(3)
C(3) Ir(1) C(5) C(4) -37.2(3)
C(3) Ir(1) C(5) C(10) -160.0(6)
C(5) Ir(1) C(3) C(2) -80.0(3)
C(5) Ir(1) C(3) C(4) 35.3(3)
C(5) Ir(1) C(3) C(8) 159.4(6)
C(3) Ir(1) C(11) C(12) 24.4(6)
C(3) Ir(1) C(11) C(16) -159.6(4)
C(11) Ir(1) C(3) C(2) 75.8(3)
C(11) Ir(1) C(3) C(4) -169.0(3)
C(11) Ir(1) C(3) C(8) -44.8(6)
C(4) Ir(1) C(5) C(1) 119.5(4)
C(4) Ir(1) C(5) C(10) -122.8(7)
C(5) Ir(1) C(4) C(3) -119.6(5)
C(5) Ir(1) C(4) C(9) 124.3(7)
C(4) Ir(1) C(11) C(12) 12.3(8)
C(4) Ir(1) C(11) C(16) -171.7(4)
C(11) Ir(1) C(4) C(3) 18.6(6)
C(11) Ir(1) C(4) C(5) 138.3(4)
C(11) Ir(1) C(4) C(9) -97.4(6)
C(5) Ir(1) C(11) C(12) 88.8(7)
C(5) Ir(1) C(11) C(16) -95.2(6)
C(11) Ir(1) C(5) C(1) 8.6(6)
C(11) Ir(1) C(5) C(4) -110.9(5)
C(11) Ir(1) C(5) C(10) 126.3(6)
N(5) Ir(2) N(6) S(2) 39.9(3)
N(6) Ir(2) N(5) N(4) -92.6(4)
N(6) Ir(2) N(5) C(49) 98.3(3)
N(5) Ir(2) C(33) C(34) -82.9(4)
N(5) Ir(2) C(33) C(37) 163.0(3)
N(5) Ir(2) C(33) C(38) 43.5(6)
C(33) Ir(2) N(5) N(4) 81.5(4)
C(33) Ir(2) N(5) C(49) -87.6(3)
N(5) Ir(2) C(34) C(33) 104.4(4)
N(5) Ir(2) C(34) C(35) -135.0(3)
N(5) Ir(2) C(34) C(39) -10.6(6)
C(34) Ir(2) N(5) N(4) 43.2(4)
C(34) Ir(2) N(5) C(49) -125.8(3)
N(5) Ir(2) C(35) C(34) 54.8(3)
N(5) Ir(2) C(35) C(36) 174.3(2)
N(5) Ir(2) C(35) C(40) -65.2(6)
C(35) Ir(2) N(5) N(4) 14.0(4)
C(35) Ir(2) N(5) C(49) -155.0(3)
N(5) Ir(2) C(36) C(35) -13.8(6)
N(5) Ir(2) C(36) C(37) 101.5(5)
N(5) Ir(2) C(36) C(41) -134.1(5)
C(36) Ir(2) N(5) N(4) 24.0(7)
C(36) Ir(2) N(5) C(49) -145.1(5)
N(5) Ir(2) C(37) C(33) -26.7(5)
N(5) Ir(2) C(37) C(36) -145.9(3)
N(5) Ir(2) C(37) C(42) 94.8(6)
C(37) Ir(2) N(5) N(4) 98.5(4)
C(37) Ir(2) N(5) C(49) -70.6(4)
N(5) Ir(2) C(43) C(44) 168.0(4)
N(5) Ir(2) C(43) C(48) -11.1(3)
C(43) Ir(2) N(5) N(4) -177.6(4)
C(43) Ir(2) N(5) C(49) 13.3(3)
N(6) Ir(2) C(33) C(34) 77.4(8)
N(6) Ir(2) C(33) C(37) -36.6(8)
N(6) Ir(2) C(33) C(38) -156.2(6)
C(33) Ir(2) N(6) S(2) -121.0(6)
N(6) Ir(2) C(34) C(33) -155.2(3)
N(6) Ir(2) C(34) C(35) -34.6(4)
N(6) Ir(2) C(34) C(39) 89.8(7)
C(34) Ir(2) N(6) S(2) -62.3(5)
N(6) Ir(2) C(35) C(34) 155.6(3)
N(6) Ir(2) C(35) C(36) -84.9(3)
N(6) Ir(2) C(35) C(40) 35.5(6)
C(35) Ir(2) N(6) S(2) -82.5(4)
N(6) Ir(2) C(36) C(35) 102.0(3)
N(6) Ir(2) C(36) C(37) -142.7(3)
N(6) Ir(2) C(36) C(41) -18.3(5)
C(36) Ir(2) N(6) S(2) -121.2(3)
N(6) Ir(2) C(37) C(33) 167.1(3)
N(6) Ir(2) C(37) C(36) 47.8(4)
N(6) Ir(2) C(37) C(42) -71.4(7)
C(37) Ir(2) N(6) S(2) -148.7(3)
N(6) Ir(2) C(43) C(44) 74.5(4)
N(6) Ir(2) C(43) C(48) -104.6(3)
C(43) Ir(2) N(6) S(2) 116.8(3)
C(33) Ir(2) C(34) C(35) 120.6(5)
C(33) Ir(2) C(34) C(39) -115.0(8)
C(34) Ir(2) C(33) C(37) -114.1(6)
C(34) Ir(2) C(33) C(38) 126.4(7)
C(33) Ir(2) C(35) C(34) -36.6(3)
C(33) Ir(2) C(35) C(36) 82.8(3)
C(33) Ir(2) C(35) C(40) -156.7(7)
C(35) Ir(2) C(33) C(34) 34.7(4)
C(35) Ir(2) C(33) C(37) -79.3(4)
C(35) Ir(2) C(33) C(38) 161.1(6)
C(33) Ir(2) C(36) C(35) -77.9(3)
C(33) Ir(2) C(36) C(37) 37.3(3)
C(33) Ir(2) C(36) C(41) 161.7(6)
C(36) Ir(2) C(33) C(34) 77.6(4)
C(36) Ir(2) C(33) C(37) -36.5(3)
C(36) Ir(2) C(33) C(38) -156.0(6)
C(33) Ir(2) C(37) C(36) -119.2(5)
C(33) Ir(2) C(37) C(42) 121.5(8)
C(37) Ir(2) C(33) C(34) 114.1(6)
C(37) Ir(2) C(33) C(38) -119.5(7)
C(33) Ir(2) C(43) C(44) -90.1(4)
C(33) Ir(2) C(43) C(48) 90.8(3)
C(43) Ir(2) C(33) C(34) -162.8(4)
C(43) Ir(2) C(33) C(37) 83.1(4)
C(43) Ir(2) C(33) C(38) -36.4(6)
C(34) Ir(2) C(35) C(36) 119.4(4)
C(34) Ir(2) C(35) C(40) -120.1(7)
C(35) Ir(2) C(34) C(33) -120.6(5)
C(35) Ir(2) C(34) C(39) 124.4(7)
C(34) Ir(2) C(36) C(35) -35.3(3)
C(34) Ir(2) C(36) C(37) 80.0(3)
C(34) Ir(2) C(36) C(41) -155.6(6)
C(36) Ir(2) C(34) C(33) -83.2(4)
C(36) Ir(2) C(34) C(35) 37.4(3)
C(36) Ir(2) C(34) C(39) 161.8(7)
C(34) Ir(2) C(37) C(33) 39.3(4)
C(34) Ir(2) C(37) C(36) -79.9(4)
C(34) Ir(2) C(37) C(42) 160.8(7)
C(37) Ir(2) C(34) C(33) -40.2(4)
C(37) Ir(2) C(34) C(35) 80.4(3)
C(37) Ir(2) C(34) C(39) -155.2(7)
C(34) Ir(2) C(43) C(44) -106.4(5)
C(34) Ir(2) C(43) C(48) 74.5(4)
C(43) Ir(2) C(34) C(33) 26.2(6)
C(43) Ir(2) C(34) C(35) 146.7(3)
C(43) Ir(2) C(34) C(39) -88.8(6)
C(35) Ir(2) C(36) C(37) 115.3(4)
C(35) Ir(2) C(36) C(41) -120.3(6)
C(36) Ir(2) C(35) C(34) -119.4(4)
C(36) Ir(2) C(35) C(40) 120.5(7)
C(35) Ir(2) C(37) C(33) 80.1(4)
C(35) Ir(2) C(37) C(36) -39.1(3)
C(35) Ir(2) C(37) C(42) -158.4(7)
C(37) Ir(2) C(35) C(34) -80.6(3)
C(37) Ir(2) C(35) C(36) 38.8(3)
C(37) Ir(2) C(35) C(40) 159.3(7)
C(35) Ir(2) C(43) C(44) -41.1(8)
C(35) Ir(2) C(43) C(48) 139.8(5)
C(43) Ir(2) C(35) C(34) -91.7(7)
C(43) Ir(2) C(35) C(36) 27.7(7)
C(43) Ir(2) C(35) C(40) 148.2(6)
C(36) Ir(2) C(37) C(33) 119.2(5)
C(36) Ir(2) C(37) C(42) -119.3(7)
C(37) Ir(2) C(36) C(35) -115.3(4)
C(37) Ir(2) C(36) C(41) 124.4(7)
C(36) Ir(2) C(43) C(44) -21.0(5)
C(36) Ir(2) C(43) C(48) 159.8(3)
C(43) Ir(2) C(36) C(35) -168.6(2)
C(43) Ir(2) C(36) C(37) -53.4(4)
C(43) Ir(2) C(36) C(41) 71.0(5)
C(37) Ir(2) C(43) C(44) -51.0(4)
C(37) Ir(2) C(43) C(48) 129.9(3)
C(43) Ir(2) C(37) C(33) -103.8(4)
C(43) Ir(2) C(37) C(36) 136.9(3)
C(43) Ir(2) C(37) C(42) 17.7(6)
O(1) S(1) N(3) Ir(1) -40.2(3)
O(1) S(1) C(26) C(27) -18.2(6)
O(1) S(1) C(26) C(31) 165.9(5)
O(2) S(1) N(3) Ir(1) -169.8(2)
O(2) S(1) C(26) C(27) 105.7(5)
O(2) S(1) C(26) C(31) -70.2(5)
N(3) S(1) C(26) C(27) -138.0(5)
N(3) S(1) C(26) C(31) 46.1(5)
C(26) S(1) N(3) Ir(1) 77.7(3)
O(3) S(2) N(6) Ir(2) 44.8(4)
O(3) S(2) C(58) C(59) 23.0(4)
O(3) S(2) C(58) C(63) -157.8(3)
O(4) S(2) N(6) Ir(2) 174.8(3)
O(4) S(2) C(58) C(59) -101.2(4)
O(4) S(2) C(58) C(63) 78.0(4)
N(6) S(2) C(58) C(59) 142.1(3)
N(6) S(2) C(58) C(63) -38.7(4)
C(58) S(2) N(6) Ir(2) -71.9(3)
N(2) N(1) C(19) C(18) -1.7(6)
N(2) N(1) C(19) C(20) -179.8(4)
C(19) N(1) N(2) Ir(1) 176.7(4)
C(19) N(1) N(2) C(17) 1.0(6)
Ir(1) N(2) C(17) C(16) 6.7(7)
Ir(1) N(2) C(17) C(18) -176.5(4)
N(1) N(2) C(17) C(16) -176.7(5)
N(1) N(2) C(17) C(18) 0.1(5)
N(5) N(4) C(51) C(50) 0.1(4)
N(5) N(4) C(51) C(52) -178.1(3)
C(51) N(4) N(5) Ir(2) -170.1(3)
C(51) N(4) N(5) C(49) -0.2(4)
Ir(2) N(5) C(49) C(48) -12.7(5)
Ir(2) N(5) C(49) C(50) 172.0(2)
N(4) N(5) C(49) C(48) 175.6(3)
N(4) N(5) C(49) C(50) 0.2(4)
Ir(1) C(1) C(2) C(3) -60.0(3)
Ir(1) C(1) C(2) C(7) 119.0(5)
Ir(1) C(1) C(5) C(4) 59.5(3)
Ir(1) C(1) C(5) C(10) -123.9(5)
C(2) C(1) C(5) Ir(1) -63.1(3)
C(2) C(1) C(5) C(4) -3.6(6)
C(2) C(1) C(5) C(10) 172.9(5)
C(5) C(1) C(2) Ir(1) 65.8(4)
C(5) C(1) C(2) C(3) 5.8(6)
C(5) C(1) C(2) C(7) -175.2(5)
C(6) C(1) C(2) Ir(1) -122.4(5)
C(6) C(1) C(2) C(3) 177.6(5)
C(6) C(1) C(2) C(7) -3.4(9)
C(6) C(1) C(5) Ir(1) 124.6(5)
C(6) C(1) C(5) C(4) -175.9(5)
C(6) C(1) C(5) C(10) 0.7(8)
Ir(1) C(2) C(3) C(4) -66.7(3)
Ir(1) C(2) C(3) C(8) 125.6(5)
C(1) C(2) C(3) Ir(1) 60.9(3)
C(1) C(2) C(3) C(4) -5.7(6)
C(1) C(2) C(3) C(8) -173.5(5)
C(7) C(2) C(3) Ir(1) -118.1(5)
C(7) C(2) C(3) C(4) 175.3(5)
C(7) C(2) C(3) C(8) 7.5(9)
Ir(1) C(3) C(4) C(5) -61.0(3)
Ir(1) C(3) C(4) C(9) 116.5(5)
C(2) C(3) C(4) Ir(1) 64.6(3)
C(2) C(3) C(4) C(5) 3.6(6)
C(2) C(3) C(4) C(9) -178.9(5)
C(8) C(3) C(4) Ir(1) -127.8(6)
C(8) C(3) C(4) C(5) 171.2(5)
C(8) C(3) C(4) C(9) -11.3(9)
Ir(1) C(4) C(5) C(1) -57.2(3)
Ir(1) C(4) C(5) C(10) 126.3(6)
C(3) C(4) C(5) Ir(1) 57.2(3)
C(3) C(4) C(5) C(1) 0.0(6)
C(3) C(4) C(5) C(10) -176.5(5)
C(9) C(4) C(5) Ir(1) -120.2(5)
C(9) C(4) C(5) C(1) -177.4(5)
C(9) C(4) C(5) C(10) 6.1(9)
Ir(1) C(11) C(12) C(13) 177.2(5)
Ir(1) C(11) C(16) C(15) -179.0(5)
Ir(1) C(11) C(16) C(17) -5.3(7)
C(12) C(11) C(16) C(15) -2.5(9)
C(12) C(11) C(16) C(17) 171.2(5)
C(16) C(11) C(12) C(13) 1.2(10)
C(11) C(12) C(13) C(14) 1.5(10)
C(12) C(13) C(14) C(15) -2.9(10)
C(13) C(14) C(15) C(16) 1.6(10)
C(14) C(15) C(16) C(11) 1.2(10)
C(14) C(15) C(16) C(17) -171.8(6)
C(11) C(16) C(17) N(2) -0.9(8)
C(11) C(16) C(17) C(18) -176.5(7)
C(15) C(16) C(17) N(2) 172.5(6)
C(15) C(16) C(17) C(18) -3.1(12)
N(2) C(17) C(18) C(19) -1.1(7)
C(16) C(17) C(18) C(19) 174.7(7)
C(17) C(18) C(19) N(1) 1.7(7)
C(17) C(18) C(19) C(20) 179.6(6)
N(1) C(19) C(20) C(21) 172.4(6)
N(1) C(19) C(20) C(25) -5.9(10)
C(18) C(19) C(20) C(21) -5.3(10)
C(18) C(19) C(20) C(25) 176.4(6)
C(19) C(20) C(21) C(22) -177.7(6)
C(19) C(20) C(25) C(24) 178.1(6)
C(21) C(20) C(25) C(24) -0.2(8)
C(25) C(20) C(21) C(22) 0.7(10)
C(20) C(21) C(22) C(23) -1.8(11)
C(21) C(22) C(23) C(24) 2.5(11)
C(22) C(23) C(24) C(25) -2.0(11)
C(23) C(24) C(25) C(20) 0.9(11)
S(1) C(26) C(27) C(28) -175.1(5)
S(1) C(26) C(31) C(30) 175.8(5)
C(27) C(26) C(31) C(30) -0.1(7)
C(31) C(26) C(27) C(28) 0.8(9)
C(26) C(27) C(28) C(29) -0.1(8)
C(27) C(28) C(29) C(30) -1.3(10)
C(27) C(28) C(29) C(32) 179.2(6)
C(28) C(29) C(30) C(31) 2.1(10)
C(32) C(29) C(30) C(31) -178.4(6)
C(29) C(30) C(31) C(26) -1.4(10)
Ir(2) C(33) C(34) C(35) -61.1(4)
Ir(2) C(33) C(34) C(39) 118.6(6)
Ir(2) C(33) C(37) C(36) 60.7(4)
Ir(2) C(33) C(37) C(42) -121.9(6)
C(34) C(33) C(37) Ir(2) -66.2(3)
C(34) C(33) C(37) C(36) -5.5(6)
C(34) C(33) C(37) C(42) 172.0(5)
C(37) C(33) C(34) Ir(2) 64.2(3)
C(37) C(33) C(34) C(35) 3.1(6)
C(37) C(33) C(34) C(39) -177.1(5)
C(38) C(33) C(34) Ir(2) -123.7(6)
C(38) C(33) C(34) C(35) 175.2(6)
C(38) C(33) C(34) C(39) -5.1(10)
C(38) C(33) C(37) Ir(2) 121.4(6)
C(38) C(33) C(37) C(36) -178.0(5)
C(38) C(33) C(37) C(42) -0.5(9)
Ir(2) C(34) C(35) C(36) -57.5(4)
Ir(2) C(34) C(35) C(40) 123.2(5)
C(33) C(34) C(35) Ir(2) 57.9(4)
C(33) C(34) C(35) C(36) 0.4(6)
C(33) C(34) C(35) C(40) -178.9(5)
C(39) C(34) C(35) Ir(2) -121.8(6)
C(39) C(34) C(35) C(36) -179.4(6)
C(39) C(34) C(35) C(40) 1.3(10)
Ir(2) C(35) C(36) C(37) -63.3(4)
Ir(2) C(35) C(36) C(41) 121.7(5)
C(34) C(35) C(36) Ir(2) 59.5(4)
C(34) C(35) C(36) C(37) -3.8(6)
C(34) C(35) C(36) C(41) -178.8(5)
C(40) C(35) C(36) Ir(2) -121.2(6)
C(40) C(35) C(36) C(37) 175.5(5)
C(40) C(35) C(36) C(41) 0.5(9)
Ir(2) C(36) C(37) C(33) -59.8(4)
Ir(2) C(36) C(37) C(42) 122.7(5)
C(35) C(36) C(37) Ir(2) 65.5(4)
C(35) C(36) C(37) C(33) 5.7(6)
C(35) C(36) C(37) C(42) -171.8(5)
C(41) C(36) C(37) Ir(2) -119.8(6)
C(41) C(36) C(37) C(33) -179.6(6)
C(41) C(36) C(37) C(42) 2.9(10)
Ir(2) C(43) C(44) C(45) 177.6(3)
Ir(2) C(43) C(48) C(47) -175.5(3)
Ir(2) C(43) C(48) C(49) 8.2(5)
C(44) C(43) C(48) C(47) 5.2(6)
C(44) C(43) C(48) C(49) -171.1(4)
C(48) C(43) C(44) C(45) -3.3(7)
C(43) C(44) C(45) C(46) -0.0(6)
C(44) C(45) C(46) C(47) 1.8(7)
C(45) C(46) C(47) C(48) 0.1(5)
C(46) C(47) C(48) C(43) -3.8(7)
C(46) C(47) C(48) C(49) 172.1(4)
C(43) C(48) C(49) N(5) 2.7(5)
C(43) C(48) C(49) C(50) 176.4(5)
C(47) C(48) C(49) N(5) -173.5(4)
C(47) C(48) C(49) C(50) 0.2(6)
N(5) C(49) C(50) C(51) -0.1(4)
C(48) C(49) C(50) C(51) -174.0(5)
C(49) C(50) C(51) N(4) 0.0(4)
C(49) C(50) C(51) C(52) 178.1(4)
N(4) C(51) C(52) C(53) -165.9(4)
N(4) C(51) C(52) C(57) 13.0(7)
C(50) C(51) C(52) C(53) 16.3(7)
C(50) C(51) C(52) C(57) -164.8(5)
C(51) C(52) C(53) C(54) 177.5(4)
C(51) C(52) C(57) C(56) -177.7(4)
C(53) C(52) C(57) C(56) 1.2(7)
C(57) C(52) C(53) C(54) -1.4(7)
C(52) C(53) C(54) C(55) 0.9(7)
C(53) C(54) C(55) C(56) -0.3(6)
C(54) C(55) C(56) C(57) 0.1(6)
C(55) C(56) C(57) C(52) -0.5(8)
S(2) C(58) C(59) C(60) 179.9(2)
S(2) C(58) C(63) C(62) -179.5(3)
C(59) C(58) C(63) C(62) -0.3(7)
C(63) C(58) C(59) C(60) 0.7(7)
C(58) C(59) C(60) C(61) -0.3(6)
C(59) C(60) C(61) C(62) -0.6(7)
C(59) C(60) C(61) C(64) 176.1(4)
C(60) C(61) C(62) C(63) 1.0(7)
C(64) C(61) C(62) C(63) -175.7(4)
C(61) C(62) C(63) C(58) -0.5(7)
